data_4119443
loop_
_publ_author_name
'Polly L. Arnold'
'Emmalina Hollis'
'Gary S. Nichol'
'Jason B. Love'
'Jean-Christophe Griveau'
'Roberto Caciuffo'
'Nicola Magnani'
'Laurent Maron'
'Ludovic Castro'
'Ahmed Yahia'
'Samuel O. Odoh'
'Georg Schreckenbach'

_publ_section_title
;
 Oxo-Functionalization and Reduction of the Uranyl Ion through
 Lanthanide-Element Bond Homolysis: Synthetic, Structural, and Bonding
 Analysis of a Series of Singly Reduced Uranyl-Rare Earth 5f1-4fn
 Complexes
;
_journal_name_full 'Journal of the American Chemical Society'
_journal_page_first 3841
_journal_page_last 3854
_journal_paper_doi 10.1021/ja308993g
_journal_volume 135
_journal_year 2013
_chemical_formula_moiety 'C116 H143 N16 O12 Sm2 U2'
_chemical_formula_sum 'C116 H143 N16 O12 Sm2 U2'
_chemical_formula_weight 2730.22
_chemical_name_systematic
;
 ?
;
_space_group_IT_number 2
_symmetry_cell_setting triclinic
_symmetry_space_group_name_Hall '-P 1'
_symmetry_space_group_name_H-M 'P -1'
_atom_sites_solution_hydrogens geom
_atom_sites_solution_primary direct
_atom_sites_solution_secondary difmap
_audit_creation_method SHELXL-97
_cell_angle_alpha 96.358(3)
_cell_angle_beta 97.314(3)
_cell_angle_gamma 102.638(4)
_cell_formula_units_Z 2
_cell_length_a 15.1951(6)
_cell_length_b 16.2840(8)
_cell_length_c 26.5859(8)
_cell_measurement_reflns_used 8632
_cell_measurement_temperature 170(2)
_cell_measurement_theta_max 23.2064
_cell_measurement_theta_min 2.8278
_cell_volume 6301.1(5)
_computing_cell_refinement
;
CrysAlisPro, Agilent Technologies,
Version 1.171.34.49 (release 20-01-2011 CrysAlis171 .NET)
(compiled Jan 20 2011,15:58:25)
;
_computing_data_collection
;
CrysAlisPro, Agilent Technologies,
Version 1.171.34.49 (release 20-01-2011 CrysAlis171 .NET)
(compiled Jan 20 2011,15:58:25)
;
_computing_data_reduction
;
CrysAlisPro, Agilent Technologies,
Version 1.171.34.49 (release 20-01-2011 CrysAlis171 .NET)
(compiled Jan 20 2011,15:58:25)
;
_computing_molecular_graphics 'ORTEP (Farrugia, 1997)'
_computing_structure_refinement 'SHELXL-97 (Sheldrick, 2008)'
_computing_structure_solution 'SHELXS-97 (Sheldrick, 1990)'
_diffrn_ambient_temperature 170(2)
_diffrn_detector_area_resol_mean 16.1042
_diffrn_measured_fraction_theta_full 0.998
_diffrn_measured_fraction_theta_max 0.998
_diffrn_measurement_device_type 'Xcalibur, Eos'
_diffrn_measurement_method '\w scans'
_diffrn_radiation_monochromator graphite
_diffrn_radiation_source 'fine-focus sealed tube'
_diffrn_radiation_type MoK\a
_diffrn_radiation_wavelength 0.71073
_diffrn_reflns_av_R_equivalents 0.0976
_diffrn_reflns_av_sigmaI/netI 0.1978
_diffrn_reflns_limit_h_max 16
_diffrn_reflns_limit_h_min -16
_diffrn_reflns_limit_k_max 17
_diffrn_reflns_limit_k_min -18
_diffrn_reflns_limit_l_max 27
_diffrn_reflns_limit_l_min -29
_diffrn_reflns_number 56565
_diffrn_reflns_theta_full 23.26
_diffrn_reflns_theta_max 23.26
_diffrn_reflns_theta_min 2.83
_diffrn_standards_number 56565
_exptl_absorpt_coefficient_mu 3.540
_exptl_absorpt_correction_T_max 1.00000
_exptl_absorpt_correction_T_min 0.70000
_exptl_absorpt_correction_type multi-scan
_exptl_absorpt_process_details
;
CrysAlisPro, Agilent Technologies,
Version 1.171.34.49 (release 20-01-2011 CrysAlis171 .NET)
(compiled Jan 20 2011,15:58:25)
empirical absorption correction using spherical harmonics,
 implemented in SCALE3 ABSPACK scaling algorithm.
;
_exptl_crystal_colour yellow
_exptl_crystal_density_diffrn 1.439
_exptl_crystal_description block
_exptl_crystal_F_000 2710
_exptl_crystal_size_max 0.181
_exptl_crystal_size_mid 0.085
_exptl_crystal_size_min 0.043
_platon_squeeze_details
;
;
_refine_diff_density_max 1.969
_refine_diff_density_min -1.027
_refine_diff_density_rms 0.152
_refine_ls_extinction_method none
_refine_ls_goodness_of_fit_ref 0.899
_refine_ls_hydrogen_treatment constr
_refine_ls_matrix_type full
_refine_ls_number_parameters 1349
_refine_ls_number_reflns 18046
_refine_ls_number_restraints 604
_refine_ls_restrained_S_all 0.894
_refine_ls_R_factor_all 0.1411
_refine_ls_R_factor_gt 0.0661
_refine_ls_shift/su_max 0.003
_refine_ls_shift/su_mean 0.000
_refine_ls_structure_factor_coef Fsqd
_refine_ls_weighting_details 'calc w=1/[\s^2^(Fo^2^)+(0.0238P)^2^+0.0000P] where P=(Fo^2^+2Fc^2^)/3'
_refine_ls_weighting_scheme calc
_refine_ls_wR_factor_gt 0.1164
_refine_ls_wR_factor_ref 0.1427
_reflns_number_gt 8606
_reflns_number_total 18046
_reflns_threshold_expression >2\s(I)
_cod_data_source_file ja308993g_si_006.cif
_cod_data_source_block p11187
_cod_original_cell_volume 6301.1(4)
_cod_database_code 4119443

loop_
_symmetry_equiv_pos_as_xyz
'x, y, z'
'-x, -y, -z'

loop_
_atom_site_label
_atom_site_type_symbol
_atom_site_fract_x
_atom_site_fract_y
_atom_site_fract_z
_atom_site_U_iso_or_equiv
_atom_site_adp_type
_atom_site_occupancy
_atom_site_symmetry_multiplicity
_atom_site_calc_flag
_atom_site_refinement_flags
C1 C 0.3121(8) 0.6181(10) 0.4174(4) 0.040(4) Uani 1 1 d U
H1 H 0.2919 0.6674 0.4102 0.048 Uiso 1 1 calc R
C2 C 0.2570(9) 0.5382(10) 0.3981(5) 0.039(4) Uani 1 1 d .
C3 C 0.1716(10) 0.5165(11) 0.3666(5) 0.056(5) Uani 1 1 d .
H3 H 0.1376 0.5549 0.3546 0.067 Uiso 1 1 calc R
C4 C 0.1460(10) 0.4290(11) 0.3563(6) 0.058(5) Uani 1 1 d .
H4 H 0.0897 0.3953 0.3379 0.070 Uiso 1 1 calc R
C5 C 0.2214(10) 0.3994(11) 0.3789(5) 0.050(4) Uani 1 1 d .
C6 C 0.2288(9) 0.3108(10) 0.3805(5) 0.046(4) Uani 1 1 d .
C7 C 0.1445(9) 0.2444(11) 0.3487(6) 0.079(6) Uani 1 1 d .
H7A H 0.0920 0.2416 0.3669 0.118 Uiso 1 1 calc R
H7B H 0.1587 0.1884 0.3443 0.118 Uiso 1 1 calc R
H7C H 0.1301 0.2617 0.3151 0.118 Uiso 1 1 calc R
C8 C 0.2358(8) 0.2871(9) 0.4348(5) 0.049(4) Uani 1 1 d .
H8A H 0.2895 0.3250 0.4564 0.073 Uiso 1 1 calc R
H8B H 0.2416 0.2281 0.4336 0.073 Uiso 1 1 calc R
H8C H 0.1807 0.2928 0.4491 0.073 Uiso 1 1 calc R
C9 C 0.3122(11) 0.2972(11) 0.3578(5) 0.057(5) Uani 1 1 d .
C10 C 0.3250(11) 0.2417(12) 0.3170(6) 0.070(5) Uani 1 1 d U
H10 H 0.2789 0.1985 0.2957 0.084 Uiso 1 1 calc R
C11 C 0.4190(11) 0.2613(10) 0.3131(6) 0.052(4) Uani 1 1 d .
H11 H 0.4478 0.2345 0.2885 0.063 Uiso 1 1 calc R
C12 C 0.4607(12) 0.3270(10) 0.3518(5) 0.047(4) Uani 1 1 d .
C13 C 0.5532(12) 0.3694(14) 0.3638(7) 0.070(6) Uani 1 1 d .
H13 H 0.5960 0.3554 0.3432 0.084 Uiso 1 1 calc R
C14 C 0.6705(10) 0.4766(9) 0.4081(5) 0.039(4) Uani 1 1 d U
C15 C 0.7305(9) 0.4868(10) 0.4530(5) 0.050(4) Uani 1 1 d .
H15 H 0.7077 0.4654 0.4818 0.060 Uiso 1 1 calc R
C16 C 0.8223(9) 0.5265(10) 0.4585(5) 0.043(4) Uani 1 1 d U
C17 C 0.8855(8) 0.5340(11) 0.5099(5) 0.068(5) Uani 1 1 d .
H17A H 0.8484 0.5225 0.5371 0.102 Uiso 1 1 calc R
H17B H 0.9249 0.5915 0.5184 0.102 Uiso 1 1 calc R
H17C H 0.9234 0.4926 0.5070 0.102 Uiso 1 1 calc R
C18 C 0.9559(8) 0.6057(10) 0.4194(5) 0.056(5) Uani 1 1 d .
H18A H 0.9650 0.6280 0.3872 0.083 Uiso 1 1 calc R
H18B H 0.9937 0.5650 0.4249 0.083 Uiso 1 1 calc R
H18C H 0.9733 0.6527 0.4479 0.083 Uiso 1 1 calc R
C19 C 0.8560(10) 0.5615(11) 0.4167(6) 0.057(5) Uani 1 1 d .
C20 C 0.7959(9) 0.5598(12) 0.3737(6) 0.072(7) Uani 1 1 d .
H20 H 0.8165 0.5889 0.3467 0.086 Uiso 1 1 calc R
C21 C 0.7020(8) 0.5149(10) 0.3684(5) 0.040(4) Uani 1 1 d .
C22 C 0.6634(9) 0.5041(11) 0.2789(6) 0.056(5) Uani 1 1 d .
H22 H 0.7033 0.4669 0.2758 0.067 Uiso 1 1 calc R
C23 C 0.6247(9) 0.5339(11) 0.2344(6) 0.051(4) Uani 1 1 d .
C24 C 0.6323(10) 0.5086(12) 0.1849(6) 0.073(6) Uani 1 1 d .
H24 H 0.6628 0.4666 0.1734 0.087 Uiso 1 1 calc R
C25 C 0.5878(11) 0.5548(11) 0.1546(6) 0.061(5) Uani 1 1 d .
H25 H 0.5815 0.5510 0.1183 0.073 Uiso 1 1 calc R
C26 C 0.5532(9) 0.6089(12) 0.1879(6) 0.053(5) Uani 1 1 d .
C27 C 0.5084(10) 0.6799(11) 0.1731(6) 0.059(5) Uani 1 1 d .
C28 C 0.5894(11) 0.7574(12) 0.1701(6) 0.101(7) Uani 1 1 d .
H28A H 0.5647 0.8041 0.1586 0.151 Uiso 1 1 calc R
H28B H 0.6275 0.7398 0.1459 0.151 Uiso 1 1 calc R
H28C H 0.6264 0.7764 0.2041 0.151 Uiso 1 1 calc R
C29 C 0.4490(11) 0.6509(13) 0.1190(5) 0.104(8) Uani 1 1 d .
H29A H 0.3891 0.6164 0.1224 0.156 Uiso 1 1 calc R
H29B H 0.4795 0.6171 0.0973 0.156 Uiso 1 1 calc R
H29C H 0.4410 0.7010 0.1033 0.156 Uiso 1 1 calc R
C30 C 0.4520(9) 0.7117(11) 0.2097(5) 0.050(5) Uani 1 1 d .
C31 C 0.3844(9) 0.7582(10) 0.2009(6) 0.053(4) Uani 1 1 d U
H31 H 0.3601 0.7671 0.1677 0.063 Uiso 1 1 calc R
C32 C 0.3583(9) 0.7884(11) 0.2439(6) 0.063(5) Uani 1 1 d .
H32 H 0.3159 0.8227 0.2481 0.076 Uiso 1 1 calc R
C33 C 0.4095(10) 0.7565(11) 0.2809(5) 0.051(4) Uani 1 1 d .
C34 C 0.4090(8) 0.7710(10) 0.3347(6) 0.056(5) Uani 1 1 d .
H34 H 0.3777 0.8109 0.3481 0.067 Uiso 1 1 calc R
C35 C 0.4691(9) 0.7607(10) 0.4193(5) 0.046(3) Uani 1 1 d U
C36 C 0.5234(9) 0.8433(10) 0.4347(5) 0.051(3) Uani 1 1 d U
H36 H 0.5405 0.8777 0.4093 0.061 Uiso 1 1 calc R
C37 C 0.5527(9) 0.8757(10) 0.4855(5) 0.051(3) Uani 1 1 d U
C38 C 0.6120(10) 0.9657(10) 0.4969(6) 0.079(5) Uani 1 1 d U
H38A H 0.5827 1.0016 0.5180 0.119 Uiso 1 1 calc R
H38B H 0.6196 0.9883 0.4646 0.119 Uiso 1 1 calc R
H38C H 0.6719 0.9652 0.5153 0.119 Uiso 1 1 calc R
C39 C 0.5748(10) 0.8597(10) 0.5773(5) 0.073(5) Uani 1 1 d .
H39A H 0.5635 0.8136 0.5982 0.110 Uiso 1 1 calc R
H39B H 0.5438 0.9037 0.5887 0.110 Uiso 1 1 calc R
H39C H 0.6406 0.8844 0.5812 0.110 Uiso 1 1 calc R
C40 C 0.5385(9) 0.8251(10) 0.5219(5) 0.049(3) Uani 1 1 d U
C41 C 0.4870(9) 0.7439(10) 0.5080(5) 0.053(3) Uani 1 1 d U
H41 H 0.4766 0.7089 0.5340 0.063 Uiso 1 1 calc R
C42 C 0.4493(9) 0.7102(10) 0.4582(5) 0.047(3) Uani 1 1 d U
C43 C 0.3860(15) 0.4472(16) 0.2575(10) 0.140(11) Uani 1 1 d .
H43A H 0.3619 0.4090 0.2816 0.168 Uiso 1 1 calc R
H43B H 0.4496 0.4435 0.2553 0.168 Uiso 1 1 calc R
C44 C 0.3303(15) 0.4213(16) 0.2070(9) 0.133(9) Uani 1 1 d .
H44A H 0.3023 0.3595 0.2009 0.160 Uiso 1 1 calc R
H44B H 0.3662 0.4366 0.1795 0.160 Uiso 1 1 calc R
C45 C 0.2604(13) 0.4718(14) 0.2112(9) 0.134(10) Uani 1 1 d .
H45A H 0.2459 0.4930 0.1784 0.161 Uiso 1 1 calc R
H45B H 0.2037 0.4357 0.2188 0.161 Uiso 1 1 calc R
C46 C 0.2965(11) 0.5437(14) 0.2525(6) 0.086(7) Uani 1 1 d .
H46A H 0.3056 0.5985 0.2387 0.103 Uiso 1 1 calc R
H46B H 0.2551 0.5439 0.2783 0.103 Uiso 1 1 calc R
C47 C 0.6887(10) 0.7234(12) 0.4262(6) 0.082(4) Uani 1 1 d U
H47A H 0.6978 0.6677 0.4344 0.099 Uiso 1 1 calc R
H47B H 0.6443 0.7410 0.4467 0.099 Uiso 1 1 calc R
C48 C 0.7780(11) 0.7893(13) 0.4363(6) 0.092(4) Uani 1 1 d U
H48A H 0.7898 0.8187 0.4720 0.110 Uiso 1 1 calc R
H48B H 0.8294 0.7629 0.4304 0.110 Uiso 1 1 calc R
C49 C 0.7665(11) 0.8482(13) 0.4000(6) 0.094(4) Uani 1 1 d U
H49A H 0.8249 0.8697 0.3877 0.112 Uiso 1 1 calc R
H49B H 0.7471 0.8973 0.4167 0.112 Uiso 1 1 calc R
C50 C 0.6916(10) 0.7992(12) 0.3537(6) 0.082(4) Uani 1 1 d U
H50A H 0.6428 0.8300 0.3473 0.098 Uiso 1 1 calc R
H50B H 0.7187 0.7913 0.3221 0.098 Uiso 1 1 calc R
C101 C 0.7930(8) 0.8786(10) 0.0802(4) 0.042(3) Uani 1 1 d U
H101 H 0.7515 0.8279 0.0844 0.050 Uiso 1 1 calc R
C102 C 0.7842(9) 0.9598(12) 0.1038(5) 0.048(3) Uani 1 1 d U
C103 C 0.7188(9) 0.9782(13) 0.1309(5) 0.059(6) Uani 1 1 d .
H103 H 0.6689 0.9390 0.1397 0.071 Uiso 1 1 calc R
C104 C 0.7411(10) 1.0698(13) 0.1435(5) 0.063(5) Uani 1 1 d .
H104 H 0.7104 1.1032 0.1634 0.075 Uiso 1 1 calc R
C105 C 0.8184(10) 1.0995(12) 0.1198(5) 0.052(5) Uani 1 1 d .
C106 C 0.8688(11) 1.1912(11) 0.1217(6) 0.053(4) Uani 1 1 d .
C107 C 0.8629(9) 1.2127(11) 0.0650(5) 0.061(5) Uani 1 1 d .
H10A H 0.7987 1.2012 0.0493 0.092 Uiso 1 1 calc R
H10B H 0.8944 1.1773 0.0451 0.092 Uiso 1 1 calc R
H10C H 0.8918 1.2728 0.0655 0.092 Uiso 1 1 calc R
C108 C 0.8269(11) 1.2520(12) 0.1529(6) 0.095(6) Uani 1 1 d .
H10D H 0.7639 1.2472 0.1368 0.142 Uiso 1 1 calc R
H10E H 0.8625 1.3104 0.1542 0.142 Uiso 1 1 calc R
H10F H 0.8271 1.2377 0.1877 0.142 Uiso 1 1 calc R
C109 C 0.9666(10) 1.2003(9) 0.1424(5) 0.044(3) Uani 1 1 d U
C110 C 1.0220(10) 1.2535(10) 0.1861(5) 0.057(3) Uani 1 1 d U
H110 H 1.0032 1.2937 0.2084 0.068 Uiso 1 1 calc R
C111 C 1.1074(11) 1.2370(10) 0.1908(5) 0.059(3) Uani 1 1 d U
H111 H 1.1574 1.2628 0.2171 0.071 Uiso 1 1 calc R
C112 C 1.1073(10) 1.1753(9) 0.1497(5) 0.047(3) Uani 1 1 d U
C113 C 1.1729(9) 1.1300(9) 0.1362(5) 0.042(3) Uani 1 1 d U
H113 H 1.2310 1.1425 0.1572 0.051 Uiso 1 1 calc R
C114 C 1.2247(8) 1.0249(10) 0.0914(5) 0.046(3) Uani 1 1 d U
C115 C 1.2622(8) 1.0201(10) 0.0501(5) 0.044(3) Uani 1 1 d U
H115 H 1.2428 1.0493 0.0234 0.053 Uiso 1 1 calc R
C116 C 1.3286(9) 0.9753(11) 0.0424(5) 0.052(3) Uani 1 1 d U
C117 C 1.3683(9) 0.9727(12) -0.0068(6) 0.083(6) Uani 1 1 d .
H11A H 1.4071 1.0286 -0.0085 0.125 Uiso 1 1 calc R
H11B H 1.3187 0.9576 -0.0361 0.125 Uiso 1 1 calc R
H11C H 1.4049 0.9301 -0.0079 0.125 Uiso 1 1 calc R
C118 C 1.4425(9) 0.8985(12) 0.0795(6) 0.088(8) Uani 1 1 d .
H11D H 1.4264 0.8550 0.0492 0.133 Uiso 1 1 calc R
H11E H 1.4539 0.8718 0.1102 0.133 Uiso 1 1 calc R
H11F H 1.4976 0.9408 0.0764 0.133 Uiso 1 1 calc R
C119 C 1.3648(9) 0.9415(11) 0.0838(5) 0.057(3) Uani 1 1 d U
C120 C 1.3243(9) 0.9440(10) 0.1266(5) 0.053(3) Uani 1 1 d U
H120 H 1.3459 0.9172 0.1541 0.064 Uiso 1 1 calc R
C121 C 1.2530(9) 0.9833(10) 0.1324(5) 0.052(3) Uani 1 1 d U
C122 C 1.2573(8) 1.0010(9) 0.2211(5) 0.048(4) Uani 1 1 d .
H122 H 1.3147 1.0401 0.2240 0.058 Uiso 1 1 calc R
C123 C 1.2270(9) 0.9752(10) 0.2663(5) 0.047(3) Uani 1 1 d U
C124 C 1.2638(10) 0.9996(10) 0.3177(5) 0.060(3) Uani 1 1 d U
H124 H 1.3180 1.0420 0.3310 0.072 Uiso 1 1 calc R
C125 C 1.2086(9) 0.9520(10) 0.3459(5) 0.056(3) Uani 1 1 d U
H125 H 1.2155 0.9579 0.3822 0.067 Uiso 1 1 calc R
C126 C 1.1405(9) 0.8930(10) 0.3118(5) 0.047(3) Uani 1 1 d U
C127 C 1.0744(9) 0.8135(10) 0.3233(5) 0.041(4) Uani 1 1 d U
C128 C 1.1232(9) 0.7422(11) 0.3224(5) 0.072(6) Uani 1 1 d .
H12A H 1.0823 0.6905 0.3292 0.107 Uiso 1 1 calc R
H12B H 1.1777 0.7580 0.3487 0.107 Uiso 1 1 calc R
H12C H 1.1413 0.7316 0.2886 0.107 Uiso 1 1 calc R
C129 C 1.0554(10) 0.8347(11) 0.3780(5) 0.073(6) Uani 1 1 d .
H12D H 1.0201 0.8783 0.3788 0.109 Uiso 1 1 calc R
H12E H 1.1134 0.8560 0.4013 0.109 Uiso 1 1 calc R
H12F H 1.0206 0.7833 0.3888 0.109 Uiso 1 1 calc R
C130 C 0.9847(9) 0.7861(11) 0.2897(5) 0.048(5) Uani 1 1 d .
C131 C 0.9049(11) 0.7450(11) 0.3007(6) 0.068(6) Uani 1 1 d .
H131 H 0.8933 0.7366 0.3342 0.081 Uiso 1 1 calc R
C132 C 0.8419(10) 0.7165(11) 0.2569(6) 0.066(5) Uani 1 1 d .
H132 H 0.7805 0.6852 0.2543 0.079 Uiso 1 1 calc R
C133 C 0.8881(9) 0.7439(9) 0.2167(5) 0.041(4) Uani 1 1 d .
C134 C 0.8531(9) 0.7286(10) 0.1617(5) 0.049(4) Uani 1 1 d .
C135 C 0.8830(10) 0.7403(11) 0.0792(5) 0.059(3) Uani 1 1 d U
C136 C 0.8920(9) 0.6593(11) 0.0633(5) 0.060(3) Uani 1 1 d U
H136 H 0.9058 0.6274 0.0898 0.072 Uiso 1 1 calc R
C137 C 0.8832(10) 0.6174(12) 0.0124(6) 0.066(4) Uani 1 1 d U
C138 C 0.8827(13) 0.5269(12) -0.0044(7) 0.127(8) Uani 1 1 d U
H13A H 0.9262 0.5242 -0.0284 0.191 Uiso 1 1 calc R
H13B H 0.8213 0.4964 -0.0214 0.191 Uiso 1 1 calc R
H13C H 0.9002 0.5004 0.0255 0.191 Uiso 1 1 calc R
C139 C 0.8664(12) 0.6434(12) -0.0809(6) 0.109(7) Uani 1 1 d .
H13D H 0.9230 0.6280 -0.0878 0.164 Uiso 1 1 calc R
H13E H 0.8561 0.6890 -0.1004 0.164 Uiso 1 1 calc R
H13F H 0.8150 0.5937 -0.0912 0.164 Uiso 1 1 calc R
C140 C 0.8742(11) 0.6737(12) -0.0242(6) 0.068(4) Uani 1 1 d U
C141 C 0.8658(9) 0.7572(11) -0.0109(5) 0.060(3) Uani 1 1 d U
H141 H 0.8577 0.7918 -0.0368 0.072 Uiso 1 1 calc R
C142 C 0.8693(9) 0.7901(11) 0.0413(6) 0.055(3) Uani 1 1 d U
C143 C 1.0123(14) 1.0485(16) 0.2509(8) 0.136(5) Uani 1 1 d U
H14A H 1.0204 1.0900 0.2263 0.163 Uiso 1 1 calc R
H14B H 1.0729 1.0505 0.2704 0.163 Uiso 1 1 calc R
C144 C 0.9541(14) 1.0684(16) 0.2840(8) 0.148(5) Uani 1 1 d U
H14C H 0.9849 1.0726 0.3196 0.177 Uiso 1 1 calc R
H14D H 0.9433 1.1250 0.2791 0.177 Uiso 1 1 calc R
C145 C 0.8724(13) 1.0118(15) 0.2779(8) 0.137(5) Uani 1 1 d DU
H14E H 0.8204 1.0371 0.2679 0.164 Uiso 1 1 calc R
H14F H 0.8630 0.9832 0.3085 0.164 Uiso 1 1 calc R
C146 C 0.8910(14) 0.9571(15) 0.2361(8) 0.134(5) Uani 1 1 d DU
H14G H 0.8736 0.8978 0.2432 0.160 Uiso 1 1 calc R
H14H H 0.8505 0.9612 0.2047 0.160 Uiso 1 1 calc R
C147 C 1.1239(10) 0.7819(12) 0.0718(5) 0.069(4) Uani 1 1 d U
H14I H 1.0632 0.7642 0.0501 0.082 Uiso 1 1 calc R
H14J H 1.1562 0.8377 0.0641 0.082 Uiso 1 1 calc R
C148 C 1.1772(11) 0.7179(13) 0.0636(6) 0.085(4) Uani 1 1 d U
H14K H 1.1612 0.6887 0.0278 0.102 Uiso 1 1 calc R
H14L H 1.2434 0.7451 0.0702 0.102 Uiso 1 1 calc R
C149 C 1.1553(11) 0.6583(12) 0.0986(6) 0.083(4) Uani 1 1 d U
H14M H 1.2082 0.6345 0.1092 0.100 Uiso 1 1 calc R
H14N H 1.1029 0.6111 0.0826 0.100 Uiso 1 1 calc R
C150 C 1.1304(11) 0.7114(12) 0.1461(6) 0.075(4) Uani 1 1 d U
H15A H 1.0747 0.6796 0.1573 0.090 Uiso 1 1 calc R
H15B H 1.1813 0.7255 0.1752 0.090 Uiso 1 1 calc R
C200 C 0.6161(16) 0.9453(19) 0.2717(9) 0.183(6) Uani 1 1 d DU
H20A H 0.6743 0.9458 0.2587 0.220 Uiso 1 1 calc R
H20B H 0.5775 0.8866 0.2660 0.220 Uiso 1 1 calc R
C201 C 0.5684(17) 1.0049(19) 0.2497(9) 0.179(6) Uani 1 1 d DU
H20C H 0.6127 1.0523 0.2398 0.215 Uiso 1 1 calc R
H20D H 0.5247 0.9756 0.2187 0.215 Uiso 1 1 calc R
C202 C 0.5236(16) 1.035(2) 0.2855(9) 0.176(6) Uani 1 1 d U
H20E H 0.4588 1.0032 0.2790 0.211 Uiso 1 1 calc R
H20F H 0.5261 1.0956 0.2841 0.211 Uiso 1 1 calc R
C203 C 0.5662(17) 1.024(2) 0.3350(9) 0.181(6) Uani 1 1 d U
H20G H 0.5919 1.0797 0.3564 0.217 Uiso 1 1 calc R
H20H H 0.5211 0.9893 0.3527 0.217 Uiso 1 1 calc R
C300 C 0.0237(15) 0.4978(19) 0.1751(9) 0.160(6) Uani 1 1 d U
H30A H 0.0733 0.5337 0.1609 0.192 Uiso 1 1 calc R
H30B H 0.0292 0.4381 0.1697 0.192 Uiso 1 1 calc R
C301 C 0.0285(16) 0.5263(19) 0.2280(9) 0.172(6) Uani 1 1 d U
H30C H 0.0521 0.4867 0.2488 0.206 Uiso 1 1 calc R
H30D H 0.0703 0.5834 0.2376 0.206 Uiso 1 1 calc R
C302 C -0.0561(16) 0.5295(19) 0.2369(9) 0.170(6) Uani 1 1 d U
H30E H -0.0563 0.5882 0.2514 0.204 Uiso 1 1 calc R
H30F H -0.0749 0.4913 0.2621 0.204 Uiso 1 1 calc R
C303 C -0.1209(17) 0.5033(19) 0.1887(9) 0.165(6) Uani 1 1 d U
H30G H -0.1601 0.4458 0.1876 0.198 Uiso 1 1 calc R
H30H H -0.1598 0.5441 0.1837 0.198 Uiso 1 1 calc R
C400 C 0.569(2) 0.189(2) 0.1898(17) 0.274(9) Uani 1 1 d U
H40A H 0.6271 0.1718 0.1861 0.329 Uiso 1 1 calc R
H40B H 0.5503 0.1724 0.2222 0.329 Uiso 1 1 calc R
C401 C 0.504(2) 0.149(2) 0.1495(16) 0.271(9) Uani 1 1 d U
H40C H 0.5235 0.1582 0.1160 0.325 Uiso 1 1 calc R
H40D H 0.4831 0.0874 0.1507 0.325 Uiso 1 1 calc R
C402 C 0.440(2) 0.192(2) 0.1599(16) 0.271(9) Uani 1 1 d U
H40E H 0.4059 0.1674 0.1863 0.325 Uiso 1 1 calc R
H40F H 0.3958 0.1898 0.1286 0.325 Uiso 1 1 calc R
C403 C 0.491(2) 0.278(2) 0.1783(15) 0.274(9) Uani 1 1 d U
H40G H 0.4848 0.3143 0.1514 0.328 Uiso 1 1 calc R
H40H H 0.4680 0.3009 0.2087 0.328 Uiso 1 1 calc R
C500 C 0.728(2) 0.253(3) 0.3028(18) 0.279(9) Uani 1 1 d U
H50C H 0.6907 0.2276 0.2692 0.335 Uiso 1 1 calc R
H50D H 0.6915 0.2446 0.3307 0.335 Uiso 1 1 calc R
C501 C 0.808(2) 0.225(2) 0.3111(15) 0.276(9) Uani 1 1 d U
H50E H 0.7979 0.1797 0.3329 0.332 Uiso 1 1 calc R
H50F H 0.8193 0.1997 0.2777 0.332 Uiso 1 1 calc R
C502 C 0.885(2) 0.286(2) 0.3336(16) 0.273(9) Uani 1 1 d DU
H50G H 0.9354 0.2836 0.3140 0.328 Uiso 1 1 calc R
H50H H 0.9037 0.2763 0.3691 0.328 Uiso 1 1 calc R
C503 C 0.861(2) 0.369(2) 0.3337(16) 0.275(9) Uani 1 1 d DU
H50I H 0.8584 0.3966 0.3685 0.330 Uiso 1 1 calc R
H50J H 0.9005 0.4087 0.3158 0.330 Uiso 1 1 calc R
N1 N 0.3921(6) 0.6265(8) 0.4456(3) 0.035(3) Uani 1 1 d .
N2 N 0.2856(7) 0.4665(7) 0.4042(4) 0.037(3) Uani 1 1 d .
N3 N 0.3979(8) 0.3514(8) 0.3796(4) 0.038(3) Uani 1 1 d .
N4 N 0.5796(9) 0.4285(11) 0.4035(5) 0.068(5) Uani 1 1 d .
N5 N 0.6429(7) 0.5289(9) 0.3243(5) 0.056(4) Uani 1 1 d .
N6 N 0.5760(7) 0.5937(8) 0.2367(4) 0.048(3) Uani 1 1 d .
N7 N 0.4670(7) 0.7143(8) 0.2623(4) 0.038(3) Uani 1 1 d .
N8 N 0.4523(6) 0.7288(7) 0.3669(4) 0.039(3) Uani 1 1 d .
N101 N 0.8560(6) 0.8747(8) 0.0538(4) 0.039(3) Uani 1 1 d U
N102 N 0.8431(7) 1.0336(10) 0.0950(4) 0.050(3) Uani 1 1 d U
N103 N 1.0207(7) 1.1499(7) 0.1218(4) 0.043(3) Uani 1 1 d U
N104 N 1.1566(6) 1.0735(7) 0.0973(4) 0.032(2) Uani 1 1 d U
N105 N 1.2093(7) 0.9733(8) 0.1755(4) 0.048(3) Uani 1 1 d .
N106 N 1.1493(7) 0.9055(8) 0.2637(4) 0.045(3) Uani 1 1 d U
N107 N 0.9784(7) 0.7880(8) 0.2366(4) 0.045(3) Uani 1 1 d .
N108 N 0.9061(7) 0.7729(8) 0.1334(4) 0.051(4) Uani 1 1 d .
O1 O 0.4821(5) 0.5449(6) 0.3798(3) 0.045(3) Uani 1 1 d .
O2 O 0.4324(5) 0.4350(5) 0.4971(3) 0.031(2) Uani 1 1 d .
O3 O 0.3840(8) 0.5282(9) 0.2744(4) 0.083(4) Uani 1 1 d .
O4 O 0.6568(6) 0.7188(8) 0.3702(4) 0.076(3) Uani 1 1 d U
O5 O 1.0122(5) 0.9573(6) 0.1214(3) 0.039(2) Uani 1 1 d .
O6 O 0.9622(5) 1.0608(6) 0.0008(3) 0.040(2) Uani 1 1 d .
O7 O 0.9754(9) 0.9712(10) 0.2261(5) 0.108(4) Uani 1 1 d U
O8 O 1.1153(6) 0.7860(7) 0.1268(3) 0.066(3) Uani 1 1 d U
O200 O 0.6311(12) 0.9851(15) 0.3272(7) 0.189(6) Uani 1 1 d U
O300 O -0.0603(11) 0.5045(12) 0.1520(6) 0.160(5) Uani 1 1 d U
O400 O 0.5837(15) 0.2763(16) 0.1916(11) 0.281(9) Uani 1 1 d U
O500 O 0.7693(16) 0.3319(18) 0.3037(12) 0.277(8) Uani 1 1 d U
Sm1 Sm 0.52519(5) 0.62167(5) 0.31858(3) 0.0418(2) Uani 1 1 d .
Sm2 Sm 1.05005(5) 0.87912(5) 0.18125(2) 0.0395(2) Uani 1 1 d .
U1 U 0.45128(3) 0.48807(4) 0.436223(18) 0.03611(18) Uani 1 1 d .
U2 U 0.98445(3) 1.01234(4) 0.063677(18) 0.03776(18) Uani 1 1 d U

loop_
_atom_site_aniso_label
_atom_site_aniso_U_11
_atom_site_aniso_U_22
_atom_site_aniso_U_33
_atom_site_aniso_U_23
_atom_site_aniso_U_13
_atom_site_aniso_U_12
C1 0.038(7) 0.032(8) 0.039(7) 0.002(6) -0.006(6) -0.007(6)
C2 0.046(9) 0.049(13) 0.028(8) 0.015(8) 0.002(7) 0.021(9)
C3 0.071(11) 0.063(15) 0.034(9) 0.015(9) -0.014(8) 0.029(10)
C4 0.047(10) 0.042(13) 0.081(12) 0.007(10) -0.002(8) 0.009(9)
C5 0.076(11) 0.031(12) 0.041(9) -0.009(8) -0.017(8) 0.030(10)
C6 0.039(9) 0.040(12) 0.052(10) 0.015(9) -0.004(7) -0.004(8)
C7 0.052(10) 0.056(14) 0.102(14) 0.022(11) -0.034(9) -0.021(9)
C8 0.056(9) 0.035(11) 0.055(10) 0.019(8) 0.010(7) 0.002(8)
C9 0.080(12) 0.048(13) 0.029(9) -0.001(8) -0.022(9) 0.007(10)
C10 0.084(9) 0.045(9) 0.079(9) 0.008(7) -0.002(7) 0.020(7)
C11 0.089(12) 0.017(11) 0.059(11) 0.011(9) 0.017(9) 0.022(9)
C12 0.079(12) 0.028(11) 0.030(9) -0.004(8) 0.000(9) 0.012(10)
C13 0.049(12) 0.09(2) 0.079(14) 0.048(13) 0.000(11) 0.027(12)
C14 0.064(10) 0.030(11) 0.040(9) 0.028(8) 0.026(8) 0.024(8)
C15 0.042(9) 0.048(13) 0.065(11) 0.030(9) -0.001(8) 0.015(8)
C16 0.047(7) 0.038(8) 0.051(7) 0.003(6) 0.003(6) 0.032(6)
C17 0.049(10) 0.066(15) 0.091(13) 0.040(11) -0.010(8) 0.013(9)
C18 0.033(8) 0.078(15) 0.048(9) 0.030(9) 0.003(7) -0.011(9)
C19 0.060(11) 0.050(13) 0.073(12) 0.034(10) 0.012(9) 0.024(9)
C20 0.056(11) 0.13(2) 0.075(12) 0.074(13) 0.046(9) 0.061(12)
C21 0.038(9) 0.056(13) 0.046(9) 0.026(9) 0.018(7) 0.036(8)
C22 0.063(11) 0.059(14) 0.058(11) 0.029(10) 0.006(9) 0.032(10)
C23 0.042(9) 0.030(12) 0.069(12) -0.003(9) 0.000(8) -0.006(8)
C24 0.099(14) 0.079(17) 0.044(11) -0.014(11) 0.002(10) 0.045(12)
C25 0.105(14) 0.029(12) 0.040(10) -0.001(9) 0.001(10) 0.005(10)
C26 0.046(10) 0.066(15) 0.047(10) 0.022(10) 0.002(8) 0.009(9)
C27 0.068(11) 0.052(14) 0.061(11) 0.025(10) -0.001(9) 0.021(10)
C28 0.118(16) 0.09(2) 0.106(15) 0.062(14) 0.044(12) 0.011(14)
C29 0.130(16) 0.14(2) 0.047(11) 0.001(12) -0.024(10) 0.063(15)
C30 0.065(10) 0.078(15) 0.015(8) 0.016(8) 0.015(7) 0.023(10)
C31 0.056(7) 0.052(9) 0.055(8) 0.025(7) -0.012(6) 0.026(7)
C32 0.065(11) 0.078(16) 0.055(11) 0.027(11) 0.006(9) 0.028(10)
C33 0.090(12) 0.050(13) 0.013(8) -0.003(8) 0.013(8) 0.018(10)
C34 0.045(10) 0.033(12) 0.092(13) 0.020(10) 0.004(9) 0.012(8)
C35 0.055(7) 0.028(7) 0.049(6) 0.007(6) -0.016(6) 0.012(6)
C36 0.063(7) 0.033(7) 0.047(6) 0.009(6) -0.013(6) 0.003(6)
C37 0.063(7) 0.020(7) 0.056(7) 0.008(5) -0.030(6) -0.002(6)
C38 0.126(15) 0.014(11) 0.090(13) 0.006(10) 0.000(10) 0.010(10)
C39 0.117(14) 0.031(12) 0.058(11) 0.008(9) -0.029(9) 0.013(10)
C40 0.060(7) 0.018(7) 0.053(6) 0.001(5) -0.027(6) -0.001(6)
C41 0.069(7) 0.027(7) 0.049(6) 0.005(6) -0.025(6) 0.003(6)
C42 0.053(7) 0.027(7) 0.049(7) 0.004(5) -0.027(6) 0.002(6)
C43 0.115(19) 0.07(2) 0.20(3) 0.05(2) -0.071(17) -0.008(17)
C44 0.14(2) 0.10(3) 0.16(2) -0.010(19) -0.007(17) 0.038(18)
C45 0.099(17) 0.059(19) 0.21(3) -0.049(18) -0.053(16) 0.026(14)
C46 0.077(13) 0.10(2) 0.071(13) -0.021(12) 0.005(10) 0.015(13)
C47 0.073(7) 0.082(9) 0.089(8) 0.024(7) -0.010(7) 0.019(7)
C48 0.077(8) 0.091(10) 0.096(8) 0.022(7) -0.014(7) 0.009(7)
C49 0.084(8) 0.084(10) 0.105(9) 0.012(7) 0.008(7) 0.009(7)
C50 0.082(8) 0.077(10) 0.085(8) 0.017(7) 0.008(6) 0.015(7)
C101 0.036(6) 0.057(8) 0.026(6) 0.013(6) 0.003(5) -0.006(6)
C102 0.045(6) 0.066(8) 0.030(6) 0.009(6) 0.009(5) 0.003(6)
C103 0.051(10) 0.095(18) 0.044(10) 0.050(11) 0.022(8) 0.014(11)
C104 0.076(12) 0.086(18) 0.047(10) 0.032(11) 0.027(9) 0.042(12)
C105 0.063(11) 0.076(16) 0.014(8) 0.013(9) -0.006(7) 0.012(10)
C106 0.087(12) 0.024(11) 0.057(11) 0.021(9) 0.019(9) 0.018(10)
C107 0.089(12) 0.057(14) 0.048(10) 0.027(9) 0.024(8) 0.025(10)
C108 0.141(17) 0.062(17) 0.106(15) 0.018(13) 0.051(13) 0.056(14)
C109 0.084(7) 0.011(6) 0.036(6) 0.004(5) 0.006(6) 0.009(6)
C110 0.098(8) 0.020(7) 0.046(6) -0.006(5) 0.008(6) 0.009(6)
C111 0.094(7) 0.026(7) 0.048(6) 0.000(5) -0.004(6) 0.004(6)
C112 0.084(6) 0.007(6) 0.046(6) 0.003(5) -0.007(5) 0.013(5)
C113 0.062(6) 0.003(6) 0.050(7) -0.002(5) -0.014(6) 0.000(5)
C114 0.049(6) 0.051(8) 0.029(6) 0.031(6) -0.008(5) -0.010(6)
C115 0.036(6) 0.063(8) 0.033(6) 0.036(6) -0.004(5) 0.000(6)
C116 0.039(6) 0.072(8) 0.046(6) 0.036(6) 0.002(5) 0.006(6)
C117 0.074(12) 0.096(19) 0.090(14) 0.035(13) 0.001(10) 0.036(12)
C118 0.057(11) 0.15(2) 0.089(13) 0.091(14) 0.029(9) 0.043(12)
C119 0.048(7) 0.075(8) 0.048(7) 0.035(6) -0.002(5) 0.005(6)
C120 0.046(7) 0.072(8) 0.039(6) 0.033(6) -0.006(5) 0.004(6)
C121 0.049(7) 0.062(8) 0.038(6) 0.028(6) -0.005(6) -0.007(6)
C122 0.040(9) 0.030(11) 0.066(11) 0.030(9) -0.001(8) -0.018(7)
C123 0.067(7) 0.036(7) 0.029(6) 0.007(6) -0.017(6) 0.005(6)
C124 0.076(7) 0.046(8) 0.037(6) 0.000(6) -0.015(6) -0.013(6)
C125 0.082(7) 0.052(8) 0.016(6) -0.003(5) -0.007(5) -0.007(6)
C126 0.070(7) 0.042(7) 0.015(5) -0.003(5) -0.018(5) 0.004(6)
C127 0.055(7) 0.030(8) 0.036(7) 0.008(6) 0.004(6) 0.002(6)
C128 0.074(12) 0.071(16) 0.058(11) 0.012(10) -0.013(9) 0.005(11)
C129 0.121(14) 0.071(16) 0.033(10) 0.017(10) 0.013(9) 0.031(12)
C130 0.035(9) 0.067(14) 0.036(9) 0.010(9) 0.003(7) 0.002(9)
C131 0.069(12) 0.082(16) 0.048(11) 0.041(11) -0.004(9) 0.003(11)
C132 0.062(11) 0.052(14) 0.090(13) 0.027(11) 0.030(10) 0.008(10)
C133 0.045(9) 0.024(10) 0.047(10) 0.008(8) 0.010(8) -0.006(8)
C134 0.071(11) 0.044(13) 0.047(10) 0.022(9) 0.015(8) 0.035(9)
C135 0.082(7) 0.041(8) 0.039(6) 0.004(6) -0.011(6) -0.002(7)
C136 0.087(7) 0.045(8) 0.036(6) 0.007(6) -0.009(6) 0.002(7)
C137 0.092(7) 0.054(8) 0.043(7) -0.004(6) -0.003(7) 0.010(7)
C138 0.21(2) 0.013(12) 0.159(19) -0.003(13) 0.044(16) 0.035(14)
C139 0.19(2) 0.054(16) 0.062(12) -0.028(11) 0.009(12) -0.001(14)
C140 0.098(7) 0.048(8) 0.049(7) 0.001(6) 0.001(6) 0.009(7)
C141 0.090(7) 0.041(7) 0.047(6) 0.022(6) -0.001(6) 0.011(7)
C142 0.075(7) 0.034(7) 0.048(7) 0.017(6) 0.003(6) -0.002(6)
C143 0.133(10) 0.103(12) 0.154(10) -0.047(9) 0.066(9) -0.002(9)
C144 0.131(11) 0.113(12) 0.176(11) -0.072(9) 0.063(9) 0.001(9)
C145 0.115(10) 0.109(12) 0.164(10) -0.053(9) 0.059(9) -0.004(9)
C146 0.122(10) 0.102(12) 0.151(10) -0.050(8) 0.020(9) 0.006(10)
C147 0.095(8) 0.077(9) 0.038(6) 0.007(6) 0.007(6) 0.029(7)
C148 0.124(8) 0.086(10) 0.052(7) 0.013(7) 0.022(7) 0.033(7)
C149 0.122(8) 0.080(9) 0.054(7) 0.015(7) 0.011(7) 0.037(7)
C150 0.100(7) 0.076(9) 0.055(7) 0.018(6) 0.006(6) 0.035(7)
C200 0.195(14) 0.250(18) 0.135(12) 0.039(13) 0.034(11) 0.104(11)
C201 0.199(14) 0.243(19) 0.128(12) 0.052(13) 0.037(10) 0.103(11)
C202 0.192(14) 0.243(18) 0.127(12) 0.055(13) 0.037(11) 0.103(11)
C203 0.198(14) 0.248(18) 0.127(11) 0.041(13) 0.041(11) 0.101(11)
C300 0.173(14) 0.181(14) 0.149(12) 0.009(11) 0.039(11) 0.090(12)
C301 0.184(14) 0.187(14) 0.156(12) -0.004(12) 0.028(11) 0.085(13)
C302 0.188(15) 0.184(14) 0.155(12) -0.003(12) 0.044(11) 0.085(13)
C303 0.173(14) 0.177(14) 0.162(13) -0.002(12) 0.033(10) 0.087(12)
C400 0.165(15) 0.129(18) 0.47(2) 0.06(2) -0.057(15) -0.028(16)
C401 0.155(16) 0.130(18) 0.47(2) 0.06(2) -0.059(16) -0.029(15)
C402 0.158(16) 0.134(19) 0.47(2) 0.06(2) -0.049(16) -0.028(15)
C403 0.165(16) 0.137(18) 0.47(2) 0.06(2) -0.046(16) -0.024(15)
C500 0.181(18) 0.16(2) 0.47(2) 0.06(2) -0.008(17) 0.015(15)
C501 0.178(19) 0.16(2) 0.48(2) 0.06(2) -0.001(18) 0.023(15)
C502 0.172(18) 0.15(2) 0.47(2) 0.06(2) 0.001(17) 0.021(15)
C503 0.178(18) 0.15(2) 0.47(2) 0.06(2) -0.002(17) 0.015(16)
N1 0.021(6) 0.063(10) 0.015(6) -0.014(6) -0.002(5) 0.007(6)
N2 0.052(7) 0.008(7) 0.040(7) 0.004(6) -0.021(5) -0.004(6)
N3 0.068(8) 0.023(8) 0.027(7) 0.014(6) 0.001(6) 0.016(7)
N4 0.035(8) 0.093(15) 0.087(11) 0.073(11) 0.014(8) 0.007(9)
N5 0.031(7) 0.065(12) 0.076(10) 0.029(9) 0.007(7) 0.010(7)
N6 0.060(8) 0.033(10) 0.053(8) 0.009(7) 0.003(6) 0.018(7)
N7 0.042(7) 0.029(9) 0.039(8) 0.012(6) 0.008(6) -0.004(6)
N8 0.041(7) 0.025(8) 0.042(7) 0.003(6) -0.008(5) 0.000(6)
N101 0.032(6) 0.043(7) 0.030(6) 0.004(5) 0.008(4) -0.016(5)
N102 0.063(7) 0.073(9) 0.017(6) 0.013(6) 0.014(5) 0.012(6)
N103 0.079(6) 0.009(6) 0.038(6) 0.004(4) -0.006(5) 0.015(5)
N104 0.043(6) 0.005(6) 0.043(6) 0.003(5) 0.001(5) -0.003(5)
N105 0.065(8) 0.042(10) 0.026(7) 0.010(6) -0.015(6) 0.000(7)
N106 0.062(6) 0.036(7) 0.026(5) 0.002(5) -0.023(5) 0.008(5)
N107 0.047(7) 0.032(9) 0.050(8) 0.027(7) 0.000(6) -0.008(6)
N108 0.047(7) 0.052(10) 0.039(8) 0.022(7) -0.023(6) -0.009(7)
O1 0.042(5) 0.062(9) 0.027(5) 0.008(5) 0.001(4) 0.007(5)
O2 0.043(5) 0.005(6) 0.035(5) -0.005(4) -0.013(4) 0.003(4)
O3 0.106(10) 0.069(11) 0.052(7) 0.009(7) -0.034(6) -0.002(9)
O4 0.072(6) 0.073(8) 0.082(7) 0.014(6) 0.000(5) 0.021(6)
O5 0.054(6) 0.022(6) 0.024(5) 0.007(4) -0.018(4) -0.012(5)
O6 0.056(6) 0.020(6) 0.045(6) 0.016(5) 0.006(4) 0.005(5)
O7 0.124(9) 0.084(10) 0.104(8) -0.035(7) 0.045(7) 0.009(8)
O8 0.086(6) 0.067(8) 0.047(5) 0.017(5) 0.004(5) 0.025(5)
O200 0.203(13) 0.249(18) 0.141(11) 0.043(12) 0.017(11) 0.105(10)
O300 0.174(13) 0.175(13) 0.153(11) 0.011(10) 0.023(9) 0.094(11)
O400 0.173(14) 0.138(18) 0.48(2) 0.06(2) -0.050(14) -0.035(15)
O500 0.188(18) 0.15(2) 0.47(2) 0.07(2) -0.012(16) 0.014(15)
Sm1 0.0452(5) 0.0384(6) 0.0400(5) 0.0189(4) -0.0023(4) 0.0049(4)
Sm2 0.0499(5) 0.0321(6) 0.0292(4) 0.0104(4) -0.0072(3) -0.0009(4)
U1 0.0346(3) 0.0334(4) 0.0344(3) 0.0117(3) -0.0073(2) -0.0008(3)
U2 0.0453(3) 0.0326(4) 0.0312(3) 0.0106(3) -0.0041(2) 0.0030(3)

loop_
_atom_type_symbol
_atom_type_description
_atom_type_scat_dispersion_real
_atom_type_scat_dispersion_imag
_atom_type_scat_source
C C 0.0033 0.0016 'International Tables Vol C Tables 4.2.6.8 and 6.1.1.4'
H H 0.0000 0.0000 'International Tables Vol C Tables 4.2.6.8 and 6.1.1.4'
N N 0.0061 0.0033 'International Tables Vol C Tables 4.2.6.8 and 6.1.1.4'
O O 0.0106 0.0060 'International Tables Vol C Tables 4.2.6.8 and 6.1.1.4'
Sm Sm -0.1638 3.4418 'International Tables Vol C Tables 4.2.6.8 and 6.1.1.4'
U U -9.6767 9.6646 'International Tables Vol C Tables 4.2.6.8 and 6.1.1.4'

loop_
_geom_angle_atom_site_label_1
_geom_angle_atom_site_label_2
_geom_angle_atom_site_label_3
_geom_angle
_geom_angle_site_symmetry_1
_geom_angle_site_symmetry_3
N1 C1 C2 120.8(14) . .
N1 C1 H1 119.6 . .
C2 C1 H1 119.6 . .
N2 C2 C1 121.7(12) . .
N2 C2 C3 108.9(14) . .
C1 C2 C3 129.2(15) . .
C4 C3 C2 107.2(14) . .
C4 C3 H3 126.4 . .
C2 C3 H3 126.4 . .
C3 C4 C5 106.1(14) . .
C3 C4 H4 127.0 . .
C5 C4 H4 127.0 . .
N2 C5 C4 108.6(15) . .
N2 C5 C6 122.7(12) . .
C4 C5 C6 128.4(15) . .
C5 C6 C9 109.5(13) . .
C5 C6 C8 113.1(13) . .
C9 C6 C8 108.9(11) . .
C5 C6 C7 112.7(12) . .
C9 C6 C7 106.9(14) . .
C8 C6 C7 105.4(11) . .
C6 C7 H7A 109.5 . .
C6 C7 H7B 109.5 . .
H7A C7 H7B 109.5 . .
C6 C7 H7C 109.5 . .
H7A C7 H7C 109.5 . .
H7B C7 H7C 109.5 . .
C6 C8 H8A 109.5 . .
C6 C8 H8B 109.5 . .
H8A C8 H8B 109.5 . .
C6 C8 H8C 109.5 . .
H8A C8 H8C 109.5 . .
H8B C8 H8C 109.5 . .
C10 C9 N3 108.4(14) . .
C10 C9 C6 133.7(15) . .
N3 C9 C6 117.8(14) . .
C9 C10 C11 107.7(16) . .
C9 C10 H10 126.2 . .
C11 C10 H10 126.2 . .
C12 C11 C10 106.6(15) . .
C12 C11 H11 126.7 . .
C10 C11 H11 126.7 . .
N3 C12 C11 111.1(15) . .
N3 C12 C13 120.3(15) . .
C11 C12 C13 128.6(18) . .
N4 C13 C12 119.0(18) . .
N4 C13 H13 120.5 . .
C12 C13 H13 120.5 . .
C21 C14 C15 117.6(13) . .
C21 C14 N4 121.5(12) . .
C15 C14 N4 121.0(12) . .
C14 C15 C16 123.8(13) . .
C14 C15 H15 118.1 . .
C16 C15 H15 118.1 . .
C15 C16 C19 118.5(12) . .
C15 C16 C17 120.5(13) . .
C19 C16 C17 121.0(13) . .
C16 C17 H17A 109.5 . .
C16 C17 H17B 109.5 . .
H17A C17 H17B 109.5 . .
C16 C17 H17C 109.5 . .
H17A C17 H17C 109.5 . .
H17B C17 H17C 109.5 . .
C19 C18 H18A 109.5 . .
C19 C18 H18B 109.5 . .
H18A C18 H18B 109.5 . .
C19 C18 H18C 109.5 . .
H18A C18 H18C 109.5 . .
H18B C18 H18C 109.5 . .
C20 C19 C16 118.6(13) . .
C20 C19 C18 119.4(13) . .
C16 C19 C18 121.9(12) . .
C19 C20 C21 121.2(13) . .
C19 C20 H20 119.4 . .
C21 C20 H20 119.4 . .
C14 C21 C20 119.8(12) . .
C14 C21 N5 123.8(12) . .
C20 C21 N5 115.2(11) . .
N5 C22 C23 119.3(14) . .
N5 C22 H22 120.4 . .
C23 C22 H22 120.4 . .
N6 C23 C24 110.5(14) . .
N6 C23 C22 123.2(15) . .
C24 C23 C22 126.3(17) . .
C23 C24 C25 107.4(16) . .
C23 C24 H24 126.3 . .
C25 C24 H24 126.3 . .
C24 C25 C26 106.5(14) . .
C24 C25 H25 126.8 . .
C26 C25 H25 126.8 . .
N6 C26 C25 108.2(14) . .
N6 C26 C27 125.4(16) . .
C25 C26 C27 126.0(14) . .
C30 C27 C26 116.8(13) . .
C30 C27 C29 109.2(12) . .
C26 C27 C29 109.3(15) . .
C30 C27 C28 106.6(15) . .
C26 C27 C28 105.6(12) . .
C29 C27 C28 109.1(13) . .
C27 C28 H28A 109.5 . .
C27 C28 H28B 109.5 . .
H28A C28 H28B 109.5 . .
C27 C28 H28C 109.5 . .
H28A C28 H28C 109.5 . .
H28B C28 H28C 109.5 . .
C27 C29 H29A 109.5 . .
C27 C29 H29B 109.5 . .
H29A C29 H29B 109.5 . .
C27 C29 H29C 109.5 . .
H29A C29 H29C 109.5 . .
H29B C29 H29C 109.5 . .
N7 C30 C31 104.3(12) . .
N7 C30 C27 125.7(13) . .
C31 C30 C27 129.1(13) . .
C32 C31 C30 113.2(13) . .
C32 C31 H31 123.4 . .
C30 C31 H31 123.4 . .
C31 C32 C33 101.8(14) . .
C31 C32 H32 129.1 . .
C33 C32 H32 129.1 . .
N7 C33 C32 114.0(12) . .
N7 C33 C34 120.3(13) . .
C32 C33 C34 125.5(16) . .
N8 C34 C33 121.0(14) . .
N8 C34 H34 119.5 . .
C33 C34 H34 119.5 . .
C36 C35 N8 117.8(13) . .
C36 C35 C42 117.3(13) . .
N8 C35 C42 123.8(14) . .
C37 C36 C35 121.7(14) . .
C37 C36 H36 119.1 . .
C35 C36 H36 119.1 . .
C40 C37 C36 120.1(15) . .
C40 C37 C38 122.8(13) . .
C36 C37 C38 116.5(13) . .
C37 C38 H38A 109.5 . .
C37 C38 H38B 109.5 . .
H38A C38 H38B 109.5 . .
C37 C38 H38C 109.5 . .
H38A C38 H38C 109.5 . .
H38B C38 H38C 109.5 . .
C40 C39 H39A 109.5 . .
C40 C39 H39B 109.5 . .
H39A C39 H39B 109.5 . .
C40 C39 H39C 109.5 . .
H39A C39 H39C 109.5 . .
H39B C39 H39C 109.5 . .
C37 C40 C41 119.0(13) . .
C37 C40 C39 120.1(14) . .
C41 C40 C39 120.9(13) . .
C40 C41 C42 123.2(14) . .
C40 C41 H41 118.4 . .
C42 C41 H41 118.4 . .
C41 C42 C35 118.1(14) . .
C41 C42 N1 121.5(13) . .
C35 C42 N1 120.4(12) . .
O3 C43 C44 108.7(17) . .
O3 C43 H43A 110.0 . .
C44 C43 H43A 110.0 . .
O3 C43 H43B 110.0 . .
C44 C43 H43B 110.0 . .
H43A C43 H43B 108.3 . .
C43 C44 C45 101(2) . .
C43 C44 H44A 111.5 . .
C45 C44 H44A 111.5 . .
C43 C44 H44B 111.5 . .
C45 C44 H44B 111.5 . .
H44A C44 H44B 109.4 . .
C46 C45 C44 108.7(17) . .
C46 C45 H45A 109.9 . .
C44 C45 H45A 109.9 . .
C46 C45 H45B 109.9 . .
C44 C45 H45B 109.9 . .
H45A C45 H45B 108.3 . .
O3 C46 C45 103.2(16) . .
O3 C46 H46A 111.1 . .
C45 C46 H46A 111.1 . .
O3 C46 H46B 111.1 . .
C45 C46 H46B 111.1 . .
H46A C46 H46B 109.1 . .
O4 C47 C48 104.2(13) . .
O4 C47 H47A 110.9 . .
C48 C47 H47A 110.9 . .
O4 C47 H47B 110.9 . .
C48 C47 H47B 110.9 . .
H47A C47 H47B 108.9 . .
C49 C48 C47 104.4(13) . .
C49 C48 H48A 110.9 . .
C47 C48 H48A 110.9 . .
C49 C48 H48B 110.9 . .
C47 C48 H48B 110.9 . .
H48A C48 H48B 108.9 . .
C48 C49 C50 108.0(16) . .
C48 C49 H49A 110.1 . .
C50 C49 H49A 110.1 . .
C48 C49 H49B 110.1 . .
C50 C49 H49B 110.1 . .
H49A C49 H49B 108.4 . .
O4 C50 C49 103.5(13) . .
O4 C50 H50A 111.1 . .
C49 C50 H50A 111.1 . .
O4 C50 H50B 111.1 . .
C49 C50 H50B 111.1 . .
H50A C50 H50B 109.0 . .
N101 C101 C102 120.0(14) . .
N101 C101 H101 120.0 . .
C102 C101 H101 120.0 . .
C103 C102 N102 111.4(16) . .
C103 C102 C101 129.3(17) . .
N102 C102 C101 119.0(14) . .
C102 C103 C104 105.7(14) . .
C102 C103 H103 127.1 . .
C104 C103 H103 127.1 . .
C105 C104 C103 105.6(15) . .
C105 C104 H104 127.2 . .
C103 C104 H104 127.2 . .
N102 C105 C104 110.3(16) . .
N102 C105 C106 123.1(15) . .
C104 C105 C106 126.5(17) . .
C109 C106 C105 108.7(13) . .
C109 C106 C108 111.7(14) . .
C105 C106 C108 111.9(14) . .
C109 C106 C107 108.0(11) . .
C105 C106 C107 108.1(13) . .
C108 C106 C107 108.3(13) . .
C106 C107 H10A 109.5 . .
C106 C107 H10B 109.5 . .
H10A C107 H10B 109.5 . .
C106 C107 H10C 109.5 . .
H10A C107 H10C 109.5 . .
H10B C107 H10C 109.5 . .
C106 C108 H10D 109.5 . .
C106 C108 H10E 109.5 . .
H10D C108 H10E 109.5 . .
C106 C108 H10F 109.5 . .
H10D C108 H10F 109.5 . .
H10E C108 H10F 109.5 . .
N103 C109 C110 106.5(13) . .
N103 C109 C106 123.3(13) . .
C110 C109 C106 130.0(15) . .
C111 C110 C109 108.6(15) . .
C111 C110 H110 125.7 . .
C109 C110 H110 125.7 . .
C110 C111 C112 107.5(14) . .
C110 C111 H111 126.2 . .
C112 C111 H111 126.2 . .
N103 C112 C111 108.8(13) . .
N103 C112 C113 117.6(13) . .
C111 C112 C113 133.1(14) . .
N104 C113 C112 122.3(13) . .
N104 C113 H113 118.9 . .
C112 C113 H113 118.9 . .
C115 C114 C121 119.1(14) . .
C115 C114 N104 122.0(11) . .
C121 C114 N104 118.9(12) . .
C114 C115 C116 124.7(12) . .
C114 C115 H115 117.6 . .
C116 C115 H115 117.6 . .
C119 C116 C115 117.4(13) . .
C119 C116 C117 120.9(13) . .
C115 C116 C117 121.3(12) . .
C116 C117 H11A 109.5 . .
C116 C117 H11B 109.5 . .
H11A C117 H11B 109.5 . .
C116 C117 H11C 109.5 . .
H11A C117 H11C 109.5 . .
H11B C117 H11C 109.5 . .
C119 C118 H11D 109.5 . .
C119 C118 H11E 109.5 . .
H11D C118 H11E 109.5 . .
C119 C118 H11F 109.5 . .
H11D C118 H11F 109.5 . .
H11E C118 H11F 109.5 . .
C120 C119 C116 117.8(14) . .
C120 C119 C118 121.8(12) . .
C116 C119 C118 120.3(13) . .
C119 C120 C121 123.8(13) . .
C119 C120 H120 118.1 . .
C121 C120 H120 118.1 . .
C120 C121 N105 118.8(12) . .
C120 C121 C114 116.5(13) . .
N105 C121 C114 124.5(14) . .
N105 C122 C123 122.6(12) . .
N105 C122 H122 118.7 . .
C123 C122 H122 118.7 . .
C124 C123 C122 132.0(14) . .
C124 C123 N106 106.9(12) . .
C122 C123 N106 120.8(12) . .
C125 C124 C123 108.2(13) . .
C125 C124 H124 125.9 . .
C123 C124 H124 125.9 . .
C124 C125 C126 107.8(12) . .
C124 C125 H125 126.1 . .
C126 C125 H125 126.1 . .
N106 C126 C125 109.8(13) . .
N106 C126 C127 121.2(12) . .
C125 C126 C127 128.1(12) . .
C130 C127 C128 110.5(13) . .
C130 C127 C129 106.9(11) . .
C128 C127 C129 108.3(11) . .
C130 C127 C126 116.5(12) . .
C128 C127 C126 107.8(12) . .
C129 C127 C126 106.6(13) . .
C127 C128 H12A 109.5 . .
C127 C128 H12B 109.5 . .
H12A C128 H12B 109.5 . .
C127 C128 H12C 109.5 . .
H12A C128 H12C 109.5 . .
H12B C128 H12C 109.5 . .
C127 C129 H12D 109.5 . .
C127 C129 H12E 109.5 . .
H12D C129 H12E 109.5 . .
C127 C129 H12F 109.5 . .
H12D C129 H12F 109.5 . .
H12E C129 H12F 109.5 . .
C131 C130 N107 110.0(12) . .
C131 C130 C127 128.6(13) . .
N107 C130 C127 120.5(12) . .
C130 C131 C132 110.9(14) . .
C130 C131 H131 124.6 . .
C132 C131 H131 124.6 . .
C131 C132 C133 105.1(13) . .
C131 C132 H132 127.5 . .
C133 C132 H132 127.5 . .
N107 C133 C132 109.8(12) . .
N107 C133 C134 122.2(11) . .
C132 C133 C134 127.9(14) . .
N108 C134 C133 115.0(13) . .
C136 C135 C142 116.7(15) . .
C136 C135 N108 118.3(13) . .
C142 C135 N108 123.9(16) . .
C135 C136 C137 128.5(15) . .
C135 C136 H136 115.8 . .
C137 C136 H136 115.8 . .
C136 C137 C140 111.5(17) . .
C136 C137 C138 128.0(16) . .
C140 C137 C138 120.6(16) . .
C137 C138 H13A 109.5 . .
C137 C138 H13B 109.5 . .
H13A C138 H13B 109.5 . .
C137 C138 H13C 109.5 . .
H13A C138 H13C 109.5 . .
H13B C138 H13C 109.5 . .
C140 C139 H13D 109.5 . .
C140 C139 H13E 109.5 . .
H13D C139 H13E 109.5 . .
C140 C139 H13F 109.5 . .
H13D C139 H13F 109.5 . .
H13E C139 H13F 109.5 . .
C141 C140 C137 122.9(16) . .
C141 C140 C139 116.2(15) . .
C137 C140 C139 120.7(17) . .
C140 C141 C142 120.1(14) . .
C140 C141 H141 119.9 . .
C142 C141 H141 119.9 . .
C135 C142 C141 119.9(16) . .
C135 C142 N101 121.0(14) . .
C141 C142 N101 119.1(13) . .
O7 C143 C144 107.8(19) . .
O7 C143 H14A 110.1 . .
C144 C143 H14A 110.1 . .
O7 C143 H14B 110.1 . .
C144 C143 H14B 110.1 . .
H14A C143 H14B 108.5 . .
C145 C144 C143 115(2) . .
C145 C144 H14C 108.6 . .
C143 C144 H14C 108.6 . .
C145 C144 H14D 108.6 . .
C143 C144 H14D 108.6 . .
H14C C144 H14D 107.6 . .
C144 C145 C146 94.8(16) . .
C144 C145 H14E 112.8 . .
C146 C145 H14E 112.8 . .
C144 C145 H14F 112.8 . .
C146 C145 H14F 112.8 . .
H14E C145 H14F 110.2 . .
O7 C146 C145 117.7(18) . .
O7 C146 H14G 107.9 . .
C145 C146 H14G 107.9 . .
O7 C146 H14H 107.9 . .
C145 C146 H14H 107.9 . .
H14G C146 H14H 107.2 . .
C148 C147 O8 103.9(12) . .
C148 C147 H14I 111.0 . .
O8 C147 H14I 111.0 . .
C148 C147 H14J 111.0 . .
O8 C147 H14J 111.0 . .
H14I C147 H14J 109.0 . .
C149 C148 C147 106.9(14) . .
C149 C148 H14K 110.3 . .
C147 C148 H14K 110.3 . .
C149 C148 H14L 110.3 . .
C147 C148 H14L 110.3 . .
H14K C148 H14L 108.6 . .
C148 C149 C150 105.0(16) . .
C148 C149 H14M 110.7 . .
C150 C149 H14M 110.7 . .
C148 C149 H14N 110.7 . .
C150 C149 H14N 110.7 . .
H14M C149 H14N 108.8 . .
O8 C150 C149 103.5(12) . .
O8 C150 H15A 111.1 . .
C149 C150 H15A 111.1 . .
O8 C150 H15B 111.1 . .
C149 C150 H15B 111.1 . .
H15A C150 H15B 109.0 . .
C201 C200 O200 98(2) . .
C201 C200 H20A 112.1 . .
O200 C200 H20A 112.1 . .
C201 C200 H20B 112.1 . .
O200 C200 H20B 112.1 . .
H20A C200 H20B 109.8 . .
C202 C201 C200 108(2) . .
C202 C201 H20C 110.2 . .
C200 C201 H20C 110.2 . .
C202 C201 H20D 110.2 . .
C200 C201 H20D 110.2 . .
H20C C201 H20D 108.5 . .
C201 C202 C203 109(2) . .
C201 C202 H20E 110.0 . .
C203 C202 H20E 110.0 . .
C201 C202 H20F 110.0 . .
C203 C202 H20F 110.0 . .
H20E C202 H20F 108.4 . .
O200 C203 C202 107(2) . .
O200 C203 H20G 110.3 . .
C202 C203 H20G 110.3 . .
O200 C203 H20H 110.3 . .
C202 C203 H20H 110.3 . .
H20G C203 H20H 108.6 . .
O300 C300 C301 106(2) . .
O300 C300 H30A 110.6 . .
C301 C300 H30A 110.6 . .
O300 C300 H30B 110.6 . .
C301 C300 H30B 110.6 . .
H30A C300 H30B 108.7 . .
C302 C301 C300 108(2) . .
C302 C301 H30C 110.1 . .
C300 C301 H30C 110.1 . .
C302 C301 H30D 110.1 . .
C300 C301 H30D 110.1 . .
H30C C301 H30D 108.4 . .
C301 C302 C303 110(2) . .
C301 C302 H30E 109.7 . .
C303 C302 H30E 109.7 . .
C301 C302 H30F 109.7 . .
C303 C302 H30F 109.7 . .
H30E C302 H30F 108.2 . .
O300 C303 C302 101(2) . .
O300 C303 H30G 111.5 . .
C302 C303 H30G 111.5 . .
O300 C303 H30H 111.5 . .
C302 C303 H30H 111.5 . .
H30G C303 H30H 109.3 . .
C401 C400 O400 110(3) . .
C401 C400 H40A 109.7 . .
O400 C400 H40A 109.7 . .
C401 C400 H40B 109.7 . .
O400 C400 H40B 109.7 . .
H40A C400 H40B 108.2 . .
C402 C401 C400 97(4) . .
C402 C401 H40C 112.3 . .
C400 C401 H40C 112.3 . .
C402 C401 H40D 112.3 . .
C400 C401 H40D 112.3 . .
H40C C401 H40D 109.9 . .
C401 C402 C403 104(3) . .
C401 C402 H40E 110.9 . .
C403 C402 H40E 110.9 . .
C401 C402 H40F 110.9 . .
C403 C402 H40F 110.9 . .
H40E C402 H40F 108.9 . .
O400 C403 C402 108(3) . .
O400 C403 H40G 110.1 . .
C402 C403 H40G 110.1 . .
O400 C403 H40H 110.1 . .
C402 C403 H40H 110.1 . .
H40G C403 H40H 108.4 . .
O500 C500 C501 95(3) . .
O500 C500 H50C 112.7 . .
C501 C500 H50C 112.7 . .
O500 C500 H50D 112.7 . .
C501 C500 H50D 112.7 . .
H50C C500 H50D 110.2 . .
C502 C501 C500 116(4) . .
C502 C501 H50E 108.3 . .
C500 C501 H50E 108.3 . .
C502 C501 H50F 108.3 . .
C500 C501 H50F 108.3 . .
H50E C501 H50F 107.4 . .
C501 C502 C503 107(3) . .
C501 C502 H50G 110.4 . .
C503 C502 H50G 110.4 . .
C501 C502 H50H 110.4 . .
C503 C502 H50H 110.4 . .
H50G C502 H50H 108.6 . .
O500 C503 C502 93(3) . .
O500 C503 H50I 113.0 . .
C502 C503 H50I 113.0 . .
O500 C503 H50J 113.0 . .
C502 C503 H50J 113.0 . .
H50I C503 H50J 110.4 . .
C1 N1 C42 117.1(12) . .
C1 N1 U1 112.6(9) . .
C42 N1 U1 124.5(8) . .
C5 N2 C2 109.0(11) . .
C5 N2 U1 133.2(10) . .
C2 N2 U1 115.3(9) . .
C12 N3 C9 106.1(13) . .
C12 N3 U1 115.9(10) . .
C9 N3 U1 136.1(10) . .
C13 N4 C14 115.0(16) . .
C13 N4 U1 114.9(12) . .
C14 N4 U1 123.5(12) . .
C22 N5 C21 115.6(11) . .
C22 N5 Sm1 112.6(9) . .
C21 N5 Sm1 130.4(9) . .
C23 N6 C26 107.4(13) . .
C23 N6 Sm1 114.6(10) . .
C26 N6 Sm1 136.3(10) . .
C33 N7 C30 106.5(11) . .
C33 N7 Sm1 115.6(8) . .
C30 N7 Sm1 133.1(10) . .
C34 N8 C35 117.7(13) . .
C34 N8 Sm1 112.0(9) . .
C35 N8 Sm1 128.6(8) . .
C101 N101 C142 114.4(12) . .
C101 N101 U2 115.6(10) . .
C142 N101 U2 123.9(8) . .
C105 N102 C102 106.7(12) . .
C105 N102 U2 135.0(11) . .
C102 N102 U2 115.1(12) . .
C112 N103 C109 108.3(12) . .
C112 N103 U2 116.6(9) . .
C109 N103 U2 133.2(9) . .
C113 N104 C114 116.7(11) . .
C113 N104 U2 113.9(9) . .
C114 N104 U2 123.0(8) . .
C122 N105 C121 118.7(11) . .
C122 N105 Sm2 111.2(8) . .
C121 N105 Sm2 128.8(8) . .
C126 N106 C123 107.2(10) . .
C126 N106 Sm2 136.9(9) . .
C123 N106 Sm2 112.0(8) . .
C130 N107 C133 104.2(10) . .
C130 N107 Sm2 136.8(10) . .
C133 N107 Sm2 114.2(8) . .
C134 N108 C135 113.2(12) . .
C134 N108 Sm2 116.6(9) . .
C135 N108 Sm2 128.8(9) . .
U1 O1 Sm1 174.9(5) . .
U1 O2 U1 107.0(3) . 2_666
C43 O3 C46 108.9(15) . .
C43 O3 Sm1 117.2(13) . .
C46 O3 Sm1 132.7(12) . .
C50 O4 C47 109.9(13) . .
C50 O4 Sm1 118.7(9) . .
C47 O4 Sm1 127.5(9) . .
U2 O5 Sm2 171.9(5) . .
U2 O6 U2 108.8(4) . 2_775
C146 O7 C143 102.7(17) . .
C146 O7 Sm2 129.9(13) . .
C143 O7 Sm2 127.2(14) . .
C150 O8 C147 111.1(12) . .
C150 O8 Sm2 116.4(8) . .
C147 O8 Sm2 130.9(9) . .
C203 O200 C200 109(2) . .
C300 O300 C303 110(2) . .
C400 O400 C403 97(3) . .
C500 O500 C503 122(3) . .
O1 Sm1 O4 97.2(3) . .
O1 Sm1 O3 78.8(3) . .
O4 Sm1 O3 173.6(4) . .
O1 Sm1 N6 135.7(4) . .
O4 Sm1 N6 103.5(4) . .
O3 Sm1 N6 82.8(4) . .
O1 Sm1 N7 139.6(3) . .
O4 Sm1 N7 101.9(4) . .
O3 Sm1 N7 78.6(4) . .
N6 Sm1 N7 73.1(4) . .
O1 Sm1 N8 82.2(3) . .
O4 Sm1 N8 77.9(3) . .
O3 Sm1 N8 96.5(4) . .
N6 Sm1 N8 140.0(4) . .
N7 Sm1 N8 67.7(4) . .
O1 Sm1 N5 78.3(3) . .
O4 Sm1 N5 78.1(4) . .
O3 Sm1 N5 105.8(5) . .
N6 Sm1 N5 68.6(4) . .
N7 Sm1 N5 140.4(4) . .
N8 Sm1 N5 146.7(4) . .
O5 Sm2 O7 77.9(4) . .
O5 Sm2 N107 139.3(3) . .
O7 Sm2 N107 79.0(5) . .
O5 Sm2 O8 96.7(3) . .
O7 Sm2 O8 173.7(4) . .
N107 Sm2 O8 103.6(4) . .
O5 Sm2 N106 136.2(4) . .
O7 Sm2 N106 81.8(4) . .
N107 Sm2 N106 71.5(4) . .
O8 Sm2 N106 104.5(3) . .
O5 Sm2 N108 81.9(3) . .
O7 Sm2 N108 97.1(4) . .
N107 Sm2 N108 68.3(4) . .
O8 Sm2 N108 78.8(4) . .
N106 Sm2 N108 139.3(4) . .
O5 Sm2 N105 79.2(3) . .
O7 Sm2 N105 105.1(4) . .
N107 Sm2 N105 139.5(3) . .
O8 Sm2 N105 76.7(4) . .
N106 Sm2 N105 69.4(3) . .
N108 Sm2 N105 146.9(3) . .
O1 U1 O2 174.2(3) . .
O1 U1 O2 101.5(3) . 2_666
O2 U1 O2 73.0(3) . 2_666
O1 U1 N3 90.8(4) . .
O2 U1 N3 92.5(3) . .
O2 U1 N3 143.1(3) 2_666 .
O1 U1 N2 91.0(3) . .
O2 U1 N2 94.6(3) . .
O2 U1 N2 142.0(3) 2_666 .
N3 U1 N2 71.1(4) . .
O1 U1 N4 73.6(4) . .
O2 U1 N4 103.5(3) . .
O2 U1 N4 84.3(4) 2_666 .
N3 U1 N4 65.9(5) . .
N2 U1 N4 133.7(5) . .
O1 U1 N1 73.5(3) . .
O2 U1 N1 107.3(3) . .
O2 U1 N1 83.3(3) 2_666 .
N3 U1 N1 133.6(3) . .
N2 U1 N1 66.0(3) . .
N4 U1 N1 141.6(4) . .
O1 U1 U1 133.9(2) . 2_666
O2 U1 U1 40.6(2) . 2_666
O2 U1 U1 32.40(19) 2_666 2_666
N3 U1 U1 124.7(2) . 2_666
N2 U1 U1 125.5(2) . 2_666
N4 U1 U1 93.7(3) . 2_666
N1 U1 U1 94.98(19) . 2_666
O5 U2 O6 174.1(4) . .
O5 U2 O6 102.9(3) . 2_775
O6 U2 O6 71.2(4) . 2_775
O5 U2 N102 89.9(3) . .
O6 U2 N102 95.1(3) . .
O6 U2 N102 143.1(4) 2_775 .
O5 U2 N103 89.0(3) . .
O6 U2 N103 95.6(3) . .
O6 U2 N103 142.1(3) 2_775 .
N102 U2 N103 71.1(4) . .
O5 U2 N104 74.0(3) . .
O6 U2 N104 104.5(3) . .
O6 U2 N104 83.3(3) 2_775 .
N102 U2 N104 133.5(4) . .
N103 U2 N104 65.4(4) . .
O5 U2 N101 74.1(3) . .
O6 U2 N101 105.1(3) . .
O6 U2 N101 84.6(3) 2_775 .
N102 U2 N101 65.7(4) . .
N103 U2 N101 133.3(4) . .
N104 U2 N101 142.2(3) . .
O5 U2 U2 135.0(3) . 2_775
O6 U2 U2 39.1(3) . 2_775
O6 U2 U2 32.13(19) 2_775 2_775
N102 U2 U2 125.6(2) . 2_775
N103 U2 U2 125.4(2) . 2_775
N104 U2 U2 93.7(2) . 2_775
N101 U2 U2 94.8(2) . 2_775

loop_
_geom_bond_atom_site_label_1
_geom_bond_atom_site_label_2
_geom_bond_distance
_geom_bond_site_symmetry_2
C1 N1 1.315(13) .
C1 C2 1.387(18) .
C1 H1 0.9500 .
C2 N2 1.351(17) .
C2 C3 1.403(16) .
C3 C4 1.38(2) .
C3 H3 0.9500 .
C4 C5 1.428(17) .
C4 H4 0.9500 .
C5 N2 1.342(17) .
C5 C6 1.48(2) .
C6 C9 1.519(19) .
C6 C8 1.531(16) .
C6 C7 1.561(17) .
C7 H7A 0.9800 .
C7 H7B 0.9800 .
C7 H7C 0.9800 .
C8 H8A 0.9800 .
C8 H8B 0.9800 .
C8 H8C 0.9800 .
C9 C10 1.39(2) .
C9 N3 1.415(16) .
C10 C11 1.414(18) .
C10 H10 0.9500 .
C11 C12 1.378(19) .
C11 H11 0.9500 .
C12 N3 1.376(16) .
C12 C13 1.402(19) .
C13 N4 1.30(2) .
C13 H13 0.9500 .
C14 C21 1.370(15) .
C14 C15 1.376(16) .
C14 N4 1.414(16) .
C15 C16 1.384(16) .
C15 H15 0.9500 .
C16 C19 1.408(17) .
C16 C17 1.545(16) .
C17 H17A 0.9800 .
C17 H17B 0.9800 .
C17 H17C 0.9800 .
C18 C19 1.520(16) .
C18 H18A 0.9800 .
C18 H18B 0.9800 .
C18 H18C 0.9800 .
C19 C20 1.362(17) .
C20 C21 1.435(17) .
C20 H20 0.9500 .
C21 N5 1.454(14) .
C22 N5 1.328(16) .
C22 C23 1.434(18) .
C22 H22 0.9500 .
C23 N6 1.347(17) .
C23 C24 1.362(18) .
C24 C25 1.375(19) .
C24 H24 0.9500 .
C25 C26 1.41(2) .
C25 H25 0.9500 .
C26 N6 1.363(15) .
C26 C27 1.53(2) .
C27 C30 1.497(19) .
C27 C29 1.562(18) .
C27 C28 1.58(2) .
C28 H28A 0.9800 .
C28 H28B 0.9800 .
C28 H28C 0.9800 .
C29 H29A 0.9800 .
C29 H29B 0.9800 .
C29 H29C 0.9800 .
C30 N7 1.385(14) .
C30 C31 1.415(18) .
C31 C32 1.336(18) .
C31 H31 0.9500 .
C32 C33 1.393(17) .
C32 H32 0.9500 .
C33 N7 1.333(16) .
C33 C34 1.425(17) .
C34 N8 1.350(15) .
C34 H34 0.9500 .
C35 C36 1.401(19) .
C35 N8 1.404(16) .
C35 C42 1.412(18) .
C36 C37 1.374(17) .
C36 H36 0.9500 .
C37 C40 1.348(18) .
C37 C38 1.518(18) .
C38 H38A 0.9800 .
C38 H38B 0.9800 .
C38 H38C 0.9800 .
C39 C40 1.506(17) .
C39 H39A 0.9800 .
C39 H39B 0.9800 .
C39 H39C 0.9800 .
C40 C41 1.365(18) .
C41 C42 1.376(17) .
C41 H41 0.9500 .
C42 N1 1.425(17) .
C43 O3 1.35(2) .
C43 C44 1.46(2) .
C43 H43A 0.9900 .
C43 H43B 0.9900 .
C44 C45 1.49(2) .
C44 H44A 0.9900 .
C44 H44B 0.9900 .
C45 C46 1.47(2) .
C45 H45A 0.9900 .
C45 H45B 0.9900 .
C46 O3 1.467(17) .
C46 H46A 0.9900 .
C46 H46B 0.9900 .
C47 O4 1.494(15) .
C47 C48 1.507(19) .
C47 H47A 0.9900 .
C47 H47B 0.9900 .
C48 C49 1.46(2) .
C48 H48A 0.9900 .
C48 H48B 0.9900 .
C49 C50 1.57(2) .
C49 H49A 0.9900 .
C49 H49B 0.9900 .
C50 O4 1.438(18) .
C50 H50A 0.9900 .
C50 H50B 0.9900 .
C101 N101 1.264(14) .
C101 C102 1.44(2) .
C101 H101 0.9500 .
C102 C103 1.365(18) .
C102 N102 1.395(19) .
C103 C104 1.45(2) .
C103 H103 0.9500 .
C104 C105 1.420(18) .
C104 H104 0.9500 .
C105 N102 1.345(19) .
C105 C106 1.51(2) .
C106 C109 1.487(18) .
C106 C108 1.52(2) .
C106 C107 1.581(16) .
C107 H10A 0.9800 .
C107 H10B 0.9800 .
C107 H10C 0.9800 .
C108 H10D 0.9800 .
C108 H10E 0.9800 .
C108 H10F 0.9800 .
C109 N103 1.399(16) .
C109 C110 1.421(18) .
C110 C111 1.375(18) .
C110 H110 0.9500 .
C111 C112 1.400(19) .
C111 H111 0.9500 .
C112 N103 1.378(15) .
C112 C113 1.420(18) .
C113 N104 1.267(15) .
C113 H113 0.9500 .
C114 C115 1.302(16) .
C114 C121 1.417(16) .
C114 N104 1.446(16) .
C115 C116 1.391(18) .
C115 H115 0.9500 .
C116 C119 1.389(16) .
C116 C117 1.510(17) .
C117 H11A 0.9800 .
C117 H11B 0.9800 .
C117 H11C 0.9800 .
C118 C119 1.508(18) .
C118 H11D 0.9800 .
C118 H11E 0.9800 .
C118 H11F 0.9800 .
C119 C120 1.362(17) .
C120 C121 1.389(18) .
C120 H120 0.9500 .
C121 N105 1.404(15) .
C122 N105 1.309(14) .
C122 C123 1.413(16) .
C122 H122 0.9500 .
C123 C124 1.388(16) .
C123 N106 1.436(16) .
C124 C125 1.367(17) .
C124 H124 0.9500 .
C125 C126 1.397(17) .
C125 H125 0.9500 .
C126 N106 1.335(14) .
C126 C127 1.540(18) .
C127 C130 1.480(16) .
C127 C128 1.508(19) .
C127 C129 1.536(17) .
C128 H12A 0.9800 .
C128 H12B 0.9800 .
C128 H12C 0.9800 .
C129 H12D 0.9800 .
C129 H12E 0.9800 .
C129 H12F 0.9800 .
C130 C131 1.335(17) .
C130 N107 1.406(14) .
C131 C132 1.373(18) .
C131 H131 0.9500 .
C132 C133 1.412(17) .
C132 H132 0.9500 .
C133 N107 1.406(14) .
C133 C134 1.464(17) .
C134 N108 1.325(15) .
C135 C136 1.38(2) .
C135 C142 1.385(18) .
C135 N108 1.448(16) .
C136 C137 1.422(19) .
C136 H136 0.9500 .
C137 C140 1.42(2) .
C137 C138 1.49(2) .
C138 H13A 0.9800 .
C138 H13B 0.9800 .
C138 H13C 0.9800 .
C139 C140 1.513(19) .
C139 H13D 0.9800 .
C139 H13E 0.9800 .
C139 H13F 0.9800 .
C140 C141 1.40(2) .
C141 C142 1.421(19) .
C141 H141 0.9500 .
C142 N101 1.446(18) .
C143 O7 1.32(2) .
C143 C144 1.39(2) .
C143 H14A 0.9900 .
C143 H14B 0.9900 .
C144 C145 1.35(2) .
C144 H14C 0.9900 .
C144 H14D 0.9900 .
C145 C146 1.442(16) .
C145 H14E 0.9900 .
C145 H14F 0.9900 .
C146 O7 1.319(19) .
C146 H14G 0.9900 .
C146 H14H 0.9900 .
C147 C148 1.47(2) .
C147 O8 1.479(14) .
C147 H14I 0.9900 .
C147 H14J 0.9900 .
C148 C149 1.43(2) .
C148 H14K 0.9900 .
C148 H14L 0.9900 .
C149 C150 1.58(2) .
C149 H14M 0.9900 .
C149 H14N 0.9900 .
C150 O8 1.421(18) .
C150 H15A 0.9900 .
C150 H15B 0.9900 .
C200 C201 1.461(17) .
C200 O200 1.51(3) .
C200 H20A 0.9900 .
C200 H20B 0.9900 .
C201 C202 1.35(3) .
C201 H20C 0.9900 .
C201 H20D 0.9900 .
C202 C203 1.44(2) .
C202 H20E 0.9900 .
C202 H20F 0.9900 .
C203 O200 1.31(2) .
C203 H20G 0.9900 .
C203 H20H 0.9900 .
C300 O300 1.38(2) .
C300 C301 1.42(3) .
C300 H30A 0.9900 .
C300 H30B 0.9900 .
C301 C302 1.35(2) .
C301 H30C 0.9900 .
C301 H30D 0.9900 .
C302 C303 1.47(3) .
C302 H30E 0.9900 .
C302 H30F 0.9900 .
C303 O300 1.42(2) .
C303 H30G 0.9900 .
C303 H30H 0.9900 .
C400 C401 1.36(4) .
C400 O400 1.38(3) .
C400 H40A 0.9900 .
C400 H40B 0.9900 .
C401 C402 1.35(4) .
C401 H40C 0.9900 .
C401 H40D 0.9900 .
C402 C403 1.44(4) .
C402 H40E 0.9900 .
C402 H40F 0.9900 .
C403 O400 1.41(3) .
C403 H40G 0.9900 .
C403 H40H 0.9900 .
C500 O500 1.29(4) .
C500 C501 1.38(4) .
C500 H50C 0.9900 .
C500 H50D 0.9900 .
C501 C502 1.37(3) .
C501 H50E 0.9900 .
C501 H50F 0.9900 .
C502 C503 1.479(18) .
C502 H50G 0.9900 .
C502 H50H 0.9900 .
C503 O500 1.47(3) .
C503 H50I 0.9900 .
C503 H50J 0.9900 .
N1 U1 2.603(12) .
N2 U1 2.488(10) .
N3 U1 2.456(12) .
N4 U1 2.563(14) .
N5 Sm1 2.582(11) .
N6 Sm1 2.430(11) .
N7 Sm1 2.457(10) .
N8 Sm1 2.576(11) .
N101 U2 2.593(11) .
N102 U2 2.479(11) .
N103 U2 2.487(11) .
N104 U2 2.589(9) .
N105 Sm2 2.598(11) .
N106 Sm2 2.435(9) .
N107 Sm2 2.395(10) .
N108 Sm2 2.559(10) .
O1 U1 1.903(8) .
O1 Sm1 2.238(8) .
O2 U1 1.942(7) .
O2 U1 2.361(7) 2_666
O3 Sm1 2.416(11) .
O4 Sm1 2.412(11) .
O5 U2 1.907(7) .
O5 Sm2 2.241(7) .
O6 U2 1.949(7) .
O6 U2 2.310(9) 2_775
O7 Sm2 2.377(13) .
O8 Sm2 2.433(11) .
U1 O2 2.361(7) 2_666
U1 U1 3.4672(9) 2_666
U2 O6 2.310(9) 2_775
U2 U2 3.4695(10) 2_775

loop_
_geom_torsion_atom_site_label_1
_geom_torsion_atom_site_label_2
_geom_torsion_atom_site_label_3
_geom_torsion_atom_site_label_4
_geom_torsion
_geom_torsion_site_symmetry_1
_geom_torsion_site_symmetry_4
N1 C1 C2 N2 -5(2) . .
N1 C1 C2 C3 -178.2(12) . .
N2 C2 C3 C4 3.8(17) . .
C1 C2 C3 C4 177.7(14) . .
C2 C3 C4 C5 -4.6(17) . .
C3 C4 C5 N2 3.9(18) . .
C3 C4 C5 C6 177.9(15) . .
N2 C5 C6 C9 -62.1(18) . .
C4 C5 C6 C9 124.7(16) . .
N2 C5 C6 C8 59.4(19) . .
C4 C5 C6 C8 -113.7(16) . .
N2 C5 C6 C7 178.9(13) . .
C4 C5 C6 C7 6(2) . .
C5 C6 C9 C10 -121(2) . .
C8 C6 C9 C10 114.4(19) . .
C7 C6 C9 C10 1(2) . .
C5 C6 C9 N3 56.3(15) . .
C8 C6 C9 N3 -67.8(17) . .
C7 C6 C9 N3 178.8(11) . .
N3 C9 C10 C11 -0.2(17) . .
C6 C9 C10 C11 177.7(15) . .
C9 C10 C11 C12 0.9(17) . .
C10 C11 C12 N3 -1.3(17) . .
C10 C11 C12 C13 -179.4(14) . .
N3 C12 C13 N4 4(2) . .
C11 C12 C13 N4 -177.7(16) . .
C21 C14 C15 C16 -6(2) . .
N4 C14 C15 C16 174.0(14) . .
C14 C15 C16 C19 3(2) . .
C14 C15 C16 C17 -178.9(14) . .
C15 C16 C19 C20 4(2) . .
C17 C16 C19 C20 -174.3(15) . .
C15 C16 C19 C18 -179.6(14) . .
C17 C16 C19 C18 2(2) . .
C16 C19 C20 C21 -7(2) . .
C18 C19 C20 C21 176.6(14) . .
C15 C14 C21 C20 3(2) . .
N4 C14 C21 C20 -177.1(14) . .
C15 C14 C21 N5 -163.4(14) . .
N4 C14 C21 N5 16(2) . .
C19 C20 C21 C14 3(2) . .
C19 C20 C21 N5 171.2(15) . .
N5 C22 C23 N6 7(2) . .
N5 C22 C23 C24 -173.7(15) . .
N6 C23 C24 C25 0.8(19) . .
C22 C23 C24 C25 -178.1(14) . .
C23 C24 C25 C26 0.0(19) . .
C24 C25 C26 N6 -0.8(19) . .
C24 C25 C26 C27 172.2(15) . .
N6 C26 C27 C30 -26(2) . .
C25 C26 C27 C30 162.1(15) . .
N6 C26 C27 C29 -150.6(14) . .
C25 C26 C27 C29 38(2) . .
N6 C26 C27 C28 92.2(17) . .
C25 C26 C27 C28 -79.7(19) . .
C26 C27 C30 N7 31(2) . .
C29 C27 C30 N7 155.7(15) . .
C28 C27 C30 N7 -86.6(18) . .
C26 C27 C30 C31 -161.2(16) . .
C29 C27 C30 C31 -37(2) . .
C28 C27 C30 C31 81(2) . .
N7 C30 C31 C32 0.2(19) . .
C27 C30 C31 C32 -169.5(16) . .
C30 C31 C32 C33 -2.2(19) . .
C31 C32 C33 N7 3.7(19) . .
C31 C32 C33 C34 178.9(15) . .
N7 C33 C34 N8 -13(2) . .
C32 C33 C34 N8 171.7(14) . .
N8 C35 C36 C37 -171.8(12) . .
C42 C35 C36 C37 -3(2) . .
C35 C36 C37 C40 8(2) . .
C35 C36 C37 C38 179.4(14) . .
C36 C37 C40 C41 -6(2) . .
C38 C37 C40 C41 -177.5(15) . .
C36 C37 C40 C39 176.9(13) . .
C38 C37 C40 C39 6(2) . .
C37 C40 C41 C42 1(3) . .
C39 C40 C41 C42 177.5(13) . .
C40 C41 C42 C35 3(2) . .
C40 C41 C42 N1 -176.8(14) . .
C36 C35 C42 C41 -2(2) . .
N8 C35 C42 C41 165.6(13) . .
C36 C35 C42 N1 178.1(13) . .
N8 C35 C42 N1 -14(2) . .
O3 C43 C44 C45 -31(3) . .
C43 C44 C45 C46 21(3) . .
C44 C45 C46 O3 -5(3) . .
O4 C47 C48 C49 31.6(19) . .
C47 C48 C49 C50 -24(2) . .
C48 C49 C50 O4 7.6(19) . .
N101 C101 C102 C103 175.8(13) . .
N101 C101 C102 N102 3.0(19) . .
N102 C102 C103 C104 -4.2(16) . .
C101 C102 C103 C104 -177.4(13) . .
C102 C103 C104 C105 2.7(15) . .
C103 C104 C105 N102 -0.3(16) . .
C103 C104 C105 C106 -179.6(13) . .
N102 C105 C106 C109 -55.5(17) . .
C104 C105 C106 C109 123.7(15) . .
N102 C105 C106 C108 -179.3(12) . .
C104 C105 C106 C108 0(2) . .
N102 C105 C106 C107 61.5(17) . .
C104 C105 C106 C107 -119.3(14) . .
C105 C106 C109 N103 54.0(17) . .
C108 C106 C109 N103 177.9(13) . .
C107 C106 C109 N103 -63.1(17) . .
C105 C106 C109 C110 -121.6(16) . .
C108 C106 C109 C110 2(2) . .
C107 C106 C109 C110 121.4(16) . .
N103 C109 C110 C111 1.6(16) . .
C106 C109 C110 C111 177.7(13) . .
C109 C110 C111 C112 1.4(17) . .
C110 C111 C112 N103 -3.9(17) . .
C110 C111 C112 C113 -175.3(15) . .
N103 C112 C113 N104 7(2) . .
C111 C112 C113 N104 177.4(15) . .
C121 C114 C115 C116 1(2) . .
N104 C114 C115 C116 179.3(14) . .
C114 C115 C116 C119 -8(2) . .
C114 C115 C116 C117 179.7(15) . .
C115 C116 C119 C120 9(2) . .
C117 C116 C119 C120 -178.3(15) . .
C115 C116 C119 C118 -174.9(15) . .
C117 C116 C119 C118 -2(2) . .
C116 C119 C120 C121 -5(3) . .
C118 C119 C120 C121 179.5(16) . .
C119 C120 C121 N105 172.5(14) . .
C119 C120 C121 C114 -2(2) . .
C115 C114 C121 C120 4(2) . .
N104 C114 C121 C120 -174.4(13) . .
C115 C114 C121 N105 -170.3(14) . .
N104 C114 C121 N105 11(2) . .
N105 C122 C123 C124 -176.0(16) . .
N105 C122 C123 N106 11(2) . .
C122 C123 C124 C125 -177.5(16) . .
N106 C123 C124 C125 -4.0(18) . .
C123 C124 C125 C126 4.3(19) . .
C124 C125 C126 N106 -3.0(19) . .
C124 C125 C126 C127 165.9(15) . .
N106 C126 C127 C130 -41(2) . .
C125 C126 C127 C130 151.5(15) . .
N106 C126 C127 C128 84.1(15) . .
C125 C126 C127 C128 -83.7(19) . .
N106 C126 C127 C129 -159.8(12) . .
C125 C126 C127 C129 32(2) . .
C128 C127 C130 C131 86(2) . .
C129 C127 C130 C131 -32(2) . .
C126 C127 C130 C131 -151.1(17) . .
C128 C127 C130 N107 -82.5(17) . .
C129 C127 C130 N107 159.8(14) . .
C126 C127 C130 N107 41(2) . .
N107 C130 C131 C132 1(2) . .
C127 C130 C131 C132 -168.3(16) . .
C130 C131 C132 C133 -1(2) . .
C131 C132 C133 N107 0.3(18) . .
C131 C132 C133 C134 178.3(15) . .
N107 C133 C134 N108 -12(2) . .
C132 C133 C134 N108 169.8(15) . .
C142 C135 C136 C137 -5(3) . .
N108 C135 C136 C137 -172.5(13) . .
C135 C136 C137 C140 7(2) . .
C135 C136 C137 C138 -172.5(17) . .
C136 C137 C140 C141 -6(2) . .
C138 C137 C140 C141 173.9(16) . .
C136 C137 C140 C139 178.4(14) . .
C138 C137 C140 C139 -2(3) . .
C137 C140 C141 C142 2(2) . .
C139 C140 C141 C142 178.0(13) . .
C136 C135 C142 C141 0(2) . .
N108 C135 C142 C141 166.9(13) . .
C136 C135 C142 N101 177.8(13) . .
N108 C135 C142 N101 -15(2) . .
C140 C141 C142 C135 1(2) . .
C140 C141 C142 N101 -176.9(13) . .
O7 C143 C144 C145 -8(3) . .
C143 C144 C145 C146 -1(3) . .
C144 C145 C146 O7 11(3) . .
O8 C147 C148 C149 30.8(18) . .
C147 C148 C149 C150 -29.2(18) . .
C148 C149 C150 O8 16.2(17) . .
O200 C200 C201 C202 -29(3) . .
C200 C201 C202 C203 22(4) . .
C201 C202 C203 O200 -3(4) . .
O300 C300 C301 C302 14(4) . .
C300 C301 C302 C303 -1(4) . .
C301 C302 C303 O300 -13(3) . .
O400 C400 C401 C402 -51(5) . .
C400 C401 C402 C403 38(4) . .
C401 C402 C403 O400 -16(5) . .
O500 C500 C501 C502 22(5) . .
C500 C501 C502 C503 -10(6) . .
C501 C502 C503 O500 -6(4) . .
C2 C1 N1 C42 172.0(12) . .
C2 C1 N1 U1 17.6(15) . .
C41 C42 N1 C1 128.0(14) . .
C35 C42 N1 C1 -52.3(18) . .
C41 C42 N1 U1 -81.0(16) . .
C35 C42 N1 U1 98.7(13) . .
C4 C5 N2 C2 -1.6(17) . .
C6 C5 N2 C2 -175.9(13) . .
C4 C5 N2 U1 -162.0(9) . .
C6 C5 N2 U1 24(2) . .
C1 C2 N2 C5 -175.8(12) . .
C3 C2 N2 C5 -1.4(16) . .
C1 C2 N2 U1 -11.5(16) . .
C3 C2 N2 U1 162.9(8) . .
C11 C12 N3 C9 1.2(16) . .
C13 C12 N3 C9 179.5(12) . .
C11 C12 N3 U1 -165.7(9) . .
C13 C12 N3 U1 12.6(16) . .
C10 C9 N3 C12 -0.6(16) . .
C6 C9 N3 C12 -178.9(12) . .
C10 C9 N3 U1 162.3(10) . .
C6 C9 N3 U1 -16.0(18) . .
C12 C13 N4 C14 -170.8(12) . .
C12 C13 N4 U1 -18(2) . .
C21 C14 N4 C13 52(2) . .
C15 C14 N4 C13 -128.0(16) . .
C21 C14 N4 U1 -97.6(15) . .
C15 C14 N4 U1 82.0(15) . .
C23 C22 N5 C21 -164.4(13) . .
C23 C22 N5 Sm1 3.7(18) . .
C14 C21 N5 C22 -130.5(16) . .
C20 C21 N5 C22 62.3(19) . .
C14 C21 N5 Sm1 64(2) . .
C20 C21 N5 Sm1 -103.3(13) . .
C24 C23 N6 C26 -1.3(17) . .
C22 C23 N6 C26 177.6(13) . .
C24 C23 N6 Sm1 166.2(10) . .
C22 C23 N6 Sm1 -14.9(18) . .
C25 C26 N6 C23 1.3(17) . .
C27 C26 N6 C23 -171.8(14) . .
C25 C26 N6 Sm1 -162.1(11) . .
C27 C26 N6 Sm1 25(2) . .
C32 C33 N7 C30 -3.7(19) . .
C34 C33 N7 C30 -179.2(13) . .
C32 C33 N7 Sm1 -162.6(11) . .
C34 C33 N7 Sm1 21.8(18) . .
C31 C30 N7 C33 2.0(17) . .
C27 C30 N7 C33 172.2(16) . .
C31 C30 N7 Sm1 155.7(10) . .
C27 C30 N7 Sm1 -34(2) . .
C33 C34 N8 C35 164.1(13) . .
C33 C34 N8 Sm1 -2.1(16) . .
C36 C35 N8 C34 -60.4(17) . .
C42 C35 N8 C34 131.8(14) . .
C36 C35 N8 Sm1 103.2(14) . .
C42 C35 N8 Sm1 -64.6(16) . .
C102 C101 N101 C142 167.7(11) . .
C102 C101 N101 U2 14.0(14) . .
C135 C142 N101 C101 -53.3(18) . .
C141 C142 N101 C101 124.9(13) . .
C135 C142 N101 U2 98.0(14) . .
C141 C142 N101 U2 -83.8(14) . .
C104 C105 N102 C102 -2.2(15) . .
C106 C105 N102 C102 177.1(12) . .
C104 C105 N102 U2 -160.0(9) . .
C106 C105 N102 U2 19(2) . .
C103 C102 N102 C105 4.1(15) . .
C101 C102 N102 C105 178.0(11) . .
C103 C102 N102 U2 167.0(8) . .
C101 C102 N102 U2 -19.1(15) . .
C111 C112 N103 C109 4.9(15) . .
C113 C112 N103 C109 177.8(12) . .
C111 C112 N103 U2 -161.6(9) . .
C113 C112 N103 U2 11.3(15) . .
C110 C109 N103 C112 -4.0(14) . .
C106 C109 N103 C112 179.6(12) . .
C110 C109 N103 U2 159.4(9) . .
C106 C109 N103 U2 -17.0(19) . .
C112 C113 N104 C114 -172.6(12) . .
C112 C113 N104 U2 -19.8(16) . .
C115 C114 N104 C113 -124.4(15) . .
C121 C114 N104 C113 53.9(17) . .
C115 C114 N104 U2 85.5(15) . .
C121 C114 N104 U2 -96.2(13) . .
C123 C122 N105 C121 -163.1(14) . .
C123 C122 N105 Sm2 5.3(18) . .
C120 C121 N105 C122 61(2) . .
C114 C121 N105 C122 -124.5(16) . .
C120 C121 N105 Sm2 -104.8(14) . .
C114 C121 N105 Sm2 69(2) . .
C125 C126 N106 C123 0.5(17) . .
C127 C126 N106 C123 -169.3(13) . .
C125 C126 N106 Sm2 -154.2(11) . .
C127 C126 N106 Sm2 36(2) . .
C124 C123 N106 C126 2.1(17) . .
C122 C123 N106 C126 176.5(13) . .
C124 C123 N106 Sm2 163.8(9) . .
C122 C123 N106 Sm2 -21.9(17) . .
C131 C130 N107 C133 -0.5(18) . .
C127 C130 N107 C133 169.6(13) . .
C131 C130 N107 Sm2 152.1(12) . .
C127 C130 N107 Sm2 -38(2) . .
C132 C133 N107 C130 0.1(16) . .
C134 C133 N107 C130 -178.0(14) . .
C132 C133 N107 Sm2 -159.7(10) . .
C134 C133 N107 Sm2 22.2(17) . .
C133 C134 N108 C135 164.2(12) . .
C133 C134 N108 Sm2 -3.4(16) . .
C136 C135 N108 C134 -63.1(18) . .
C142 C135 N108 C134 129.8(15) . .
C136 C135 N108 Sm2 102.7(15) . .
C142 C135 N108 Sm2 -64.5(19) . .
C44 C43 O3 C46 29(3) . .
C44 C43 O3 Sm1 -139.8(15) . .
C45 C46 O3 C43 -15(2) . .
C45 C46 O3 Sm1 152.4(14) . .
C49 C50 O4 C47 12.9(17) . .
C49 C50 O4 Sm1 172.5(9) . .
C48 C47 O4 C50 -28.1(17) . .
C48 C47 O4 Sm1 174.6(10) . .
C145 C146 O7 C143 -16(3) . .
C145 C146 O7 Sm2 159.2(17) . .
C144 C143 O7 C146 14(3) . .
C144 C143 O7 Sm2 -161.7(14) . .
C149 C150 O8 C147 2.9(16) . .
C149 C150 O8 Sm2 170.2(8) . .
C148 C147 O8 C150 -20.4(17) . .
C148 C147 O8 Sm2 174.7(10) . .
C202 C203 O200 C200 -17(4) . .
C201 C200 O200 C203 28(3) . .
C301 C300 O300 C303 -23(3) . .
C302 C303 O300 C300 22(3) . .
C401 C400 O400 C403 39(4) . .
C402 C403 O400 C400 -13(4) . .
C501 C500 O500 C503 -29(5) . .
C502 C503 O500 C500 24(5) . .
U1 O1 Sm1 O4 23(5) . .
U1 O1 Sm1 O3 -152(5) . .
U1 O1 Sm1 N6 141(5) . .
U1 O1 Sm1 N7 -95(5) . .
U1 O1 Sm1 N8 -54(5) . .
U1 O1 Sm1 N5 99(5) . .
C50 O4 Sm1 O1 -159.1(11) . .
C47 O4 Sm1 O1 -3.5(12) . .
C50 O4 Sm1 O3 -108(4) . .
C47 O4 Sm1 O3 47(4) . .
C50 O4 Sm1 N6 60.4(12) . .
C47 O4 Sm1 N6 -144.1(11) . .
C50 O4 Sm1 N7 -14.9(12) . .
C47 O4 Sm1 N7 140.7(11) . .
C50 O4 Sm1 N8 -78.7(12) . .
C47 O4 Sm1 N8 76.9(12) . .
C50 O4 Sm1 N5 124.6(12) . .
C47 O4 Sm1 N5 -79.8(12) . .
C43 O3 Sm1 O1 -77.3(16) . .
C46 O3 Sm1 O1 116.5(13) . .
C43 O3 Sm1 O4 -129(4) . .
C46 O3 Sm1 O4 65(4) . .
C43 O3 Sm1 N6 62.2(16) . .
C46 O3 Sm1 N6 -104.0(13) . .
C43 O3 Sm1 N7 136.3(16) . .
C46 O3 Sm1 N7 -29.8(13) . .
C43 O3 Sm1 N8 -158.1(16) . .
C46 O3 Sm1 N8 35.8(13) . .
C43 O3 Sm1 N5 -3.1(16) . .
C46 O3 Sm1 N5 -169.2(13) . .
C23 N6 Sm1 O1 -33.1(12) . .
C26 N6 Sm1 O1 129.5(14) . .
C23 N6 Sm1 O4 82.3(10) . .
C26 N6 Sm1 O4 -115.1(14) . .
C23 N6 Sm1 O3 -99.0(10) . .
C26 N6 Sm1 O3 63.6(15) . .
C23 N6 Sm1 N7 -179.2(11) . .
C26 N6 Sm1 N7 -16.6(14) . .
C23 N6 Sm1 N8 169.4(8) . .
C26 N6 Sm1 N8 -28.0(17) . .
C23 N6 Sm1 N5 11.1(9) . .
C26 N6 Sm1 N5 173.7(15) . .
C33 N7 Sm1 O1 29.2(13) . .
C30 N7 Sm1 O1 -122.6(11) . .
C33 N7 Sm1 O4 -87.1(10) . .
C30 N7 Sm1 O4 121.0(11) . .
C33 N7 Sm1 O3 86.3(11) . .
C30 N7 Sm1 O3 -65.5(11) . .
C33 N7 Sm1 N6 172.2(11) . .
C30 N7 Sm1 N6 20.4(11) . .
C33 N7 Sm1 N8 -15.7(10) . .
C30 N7 Sm1 N8 -167.5(12) . .
C33 N7 Sm1 N5 -172.7(9) . .
C30 N7 Sm1 N5 35.5(14) . .
C34 N8 Sm1 O1 -143.6(9) . .
C35 N8 Sm1 O1 52.0(11) . .
C34 N8 Sm1 O4 117.3(9) . .
C35 N8 Sm1 O4 -47.1(11) . .
C34 N8 Sm1 O3 -65.9(9) . .
C35 N8 Sm1 O3 129.8(11) . .
C34 N8 Sm1 N6 20.7(11) . .
C35 N8 Sm1 N6 -143.6(10) . .
C34 N8 Sm1 N7 8.9(8) . .
C35 N8 Sm1 N7 -155.5(12) . .
C34 N8 Sm1 N5 161.9(8) . .
C35 N8 Sm1 N5 -2.4(14) . .
C22 N5 Sm1 O1 142.4(11) . .
C21 N5 Sm1 O1 -51.7(11) . .
C22 N5 Sm1 O4 -117.5(11) . .
C21 N5 Sm1 O4 48.4(11) . .
C22 N5 Sm1 O3 67.8(11) . .
C21 N5 Sm1 O3 -126.3(11) . .
C22 N5 Sm1 N6 -7.7(10) . .
C21 N5 Sm1 N6 158.2(12) . .
C22 N5 Sm1 N7 -23.3(14) . .
C21 N5 Sm1 N7 142.6(11) . .
C22 N5 Sm1 N8 -162.1(9) . .
C21 N5 Sm1 N8 3.8(15) . .
U2 O5 Sm2 O7 -168(3) . .
U2 O5 Sm2 N107 -111(3) . .
U2 O5 Sm2 O8 9(3) . .
U2 O5 Sm2 N106 128(3) . .
U2 O5 Sm2 N108 -69(3) . .
U2 O5 Sm2 N105 84(3) . .
C146 O7 Sm2 O5 99.5(18) . .
C143 O7 Sm2 O5 -86.3(19) . .
C146 O7 Sm2 N107 -46.8(18) . .
C143 O7 Sm2 N107 127(2) . .
C146 O7 Sm2 O8 69(5) . .
C143 O7 Sm2 O8 -117(4) . .
C146 O7 Sm2 N106 -119.4(18) . .
C143 O7 Sm2 N106 54.8(19) . .
C146 O7 Sm2 N108 19.5(18) . .
C143 O7 Sm2 N108 -166.3(19) . .
C146 O7 Sm2 N105 174.6(17) . .
C143 O7 Sm2 N105 -11(2) . .
C130 N107 Sm2 O5 -120.4(12) . .
C133 N107 Sm2 O5 30.3(12) . .
C130 N107 Sm2 O7 -64.1(13) . .
C133 N107 Sm2 O7 86.6(10) . .
C130 N107 Sm2 O8 121.8(13) . .
C133 N107 Sm2 O8 -87.5(9) . .
C130 N107 Sm2 N106 20.8(13) . .
C133 N107 Sm2 N106 171.5(10) . .
C130 N107 Sm2 N108 -166.4(14) . .
C133 N107 Sm2 N108 -15.7(9) . .
C130 N107 Sm2 N105 36.4(16) . .
C133 N107 Sm2 N105 -172.9(8) . .
C150 O8 Sm2 O5 -165.9(10) . .
C147 O8 Sm2 O5 -1.6(11) . .
C150 O8 Sm2 O7 -136(4) . .
C147 O8 Sm2 O7 29(4) . .
C150 O8 Sm2 N107 -21.4(10) . .
C147 O8 Sm2 N107 142.9(11) . .
C150 O8 Sm2 N106 52.7(10) . .
C147 O8 Sm2 N106 -143.0(11) . .
C150 O8 Sm2 N108 -85.6(10) . .
C147 O8 Sm2 N108 78.7(11) . .
C150 O8 Sm2 N105 116.9(10) . .
C147 O8 Sm2 N105 -78.8(11) . .
C126 N106 Sm2 O5 123.4(14) . .
C123 N106 Sm2 O5 -30.5(12) . .
C126 N106 Sm2 O7 60.7(15) . .
C123 N106 Sm2 O7 -93.2(10) . .
C126 N106 Sm2 N107 -20.5(14) . .
C123 N106 Sm2 N107 -174.3(10) . .
C126 N106 Sm2 O8 -120.3(14) . .
C123 N106 Sm2 O8 85.8(10) . .
C126 N106 Sm2 N108 -30.7(17) . .
C123 N106 Sm2 N108 175.4(9) . .
C126 N106 Sm2 N105 170.2(15) . .
C123 N106 Sm2 N105 16.4(9) . .
C134 N108 Sm2 O5 -141.3(11) . .
C135 N108 Sm2 O5 53.4(12) . .
C134 N108 Sm2 O7 -64.7(11) . .
C135 N108 Sm2 O7 130.0(12) . .
C134 N108 Sm2 N107 10.5(10) . .
C135 N108 Sm2 N107 -154.9(13) . .
C134 N108 Sm2 O8 120.2(11) . .
C135 N108 Sm2 O8 -45.1(12) . .
C134 N108 Sm2 N106 21.0(13) . .
C135 N108 Sm2 N106 -144.4(11) . .
C134 N108 Sm2 N105 163.2(9) . .
C135 N108 Sm2 N105 -2.2(16) . .
C122 N105 Sm2 O5 137.3(10) . .
C121 N105 Sm2 O5 -55.7(12) . .
C122 N105 Sm2 O7 63.1(10) . .
C121 N105 Sm2 O7 -129.9(12) . .
C122 N105 Sm2 N107 -27.5(13) . .
C121 N105 Sm2 N107 139.4(11) . .
C122 N105 Sm2 O8 -123.1(10) . .
C121 N105 Sm2 O8 43.8(12) . .
C122 N105 Sm2 N106 -11.8(9) . .
C121 N105 Sm2 N106 155.2(13) . .
C122 N105 Sm2 N108 -166.5(9) . .
C121 N105 Sm2 N108 0.5(15) . .
Sm1 O1 U1 O2 -42(8) . .
Sm1 O1 U1 O2 -22(5) . 2_666
Sm1 O1 U1 N3 -167(5) . .
Sm1 O1 U1 N2 122(5) . .
Sm1 O1 U1 N4 -103(5) . .
Sm1 O1 U1 N1 57(5) . .
Sm1 O1 U1 U1 -24(5) . 2_666
U1 O2 U1 O1 20(4) 2_666 .
U1 O2 U1 O2 0.0 2_666 2_666
U1 O2 U1 N3 145.4(4) 2_666 .
U1 O2 U1 N2 -143.3(4) 2_666 .
U1 O2 U1 N4 79.7(5) 2_666 .
U1 O2 U1 N1 -77.1(4) 2_666 .
C12 N3 U1 O1 56.9(9) . .
C9 N3 U1 O1 -104.8(11) . .
C12 N3 U1 O2 -118.4(9) . .
C9 N3 U1 O2 79.9(11) . .
C12 N3 U1 O2 -53.7(11) . 2_666
C9 N3 U1 O2 144.6(10) . 2_666
C12 N3 U1 N2 147.7(9) . .
C9 N3 U1 N2 -14.0(11) . .
C12 N3 U1 N4 -14.7(8) . .
C9 N3 U1 N4 -176.4(12) . .
C12 N3 U1 N1 124.7(9) . .
C9 N3 U1 N1 -37.0(13) . .
C12 N3 U1 U1 -91.7(9) . 2_666
C9 N3 U1 U1 106.6(11) . 2_666
C5 N2 U1 O1 101.7(13) . .
C2 N2 U1 O1 -57.7(9) . .
C5 N2 U1 O2 -79.9(12) . .
C2 N2 U1 O2 120.7(9) . .
C5 N2 U1 O2 -148.0(11) . 2_666
C2 N2 U1 O2 52.6(11) . 2_666
C5 N2 U1 N3 11.2(12) . .
C2 N2 U1 N3 -148.3(10) . .
C5 N2 U1 N4 33.7(14) . .
C2 N2 U1 N4 -125.7(9) . .
C5 N2 U1 N1 173.2(13) . .
C2 N2 U1 N1 13.7(8) . .
C5 N2 U1 U1 -108.5(12) . 2_666
C2 N2 U1 U1 92.1(9) . 2_666
C13 N4 U1 O1 -81.3(12) . .
C14 N4 U1 O1 68.7(9) . .
C13 N4 U1 O2 103.9(12) . .
C14 N4 U1 O2 -106.1(9) . .
C13 N4 U1 O2 174.9(13) . 2_666
C14 N4 U1 O2 -35.1(9) . 2_666
C13 N4 U1 N3 17.2(12) . .
C14 N4 U1 N3 167.2(11) . .
C13 N4 U1 N2 -6.2(15) . .
C14 N4 U1 N2 143.8(9) . .
C13 N4 U1 N1 -113.4(13) . .
C14 N4 U1 N1 36.6(13) . .
C13 N4 U1 U1 143.8(12) . 2_666
C14 N4 U1 U1 -66.2(9) . 2_666
C1 N1 U1 O1 82.7(8) . .
C42 N1 U1 O1 -69.5(9) . .
C1 N1 U1 O2 -103.3(8) . .
C42 N1 U1 O2 104.6(9) . .
C1 N1 U1 O2 -173.1(8) . 2_666
C42 N1 U1 O2 34.7(9) . 2_666
C1 N1 U1 N3 7.8(10) . .
C42 N1 U1 N3 -144.4(9) . .
C1 N1 U1 N2 -16.0(8) . .
C42 N1 U1 N2 -168.2(10) . .
C1 N1 U1 N4 114.8(9) . .
C42 N1 U1 N4 -37.3(12) . .
C1 N1 U1 U1 -142.9(8) . 2_666
C42 N1 U1 U1 65.0(9) . 2_666
Sm2 O5 U2 O6 -12(6) . .
Sm2 O5 U2 O6 -9(3) . 2_775
Sm2 O5 U2 N102 136(3) . .
Sm2 O5 U2 N103 -153(3) . .
Sm2 O5 U2 N104 -88(3) . .
Sm2 O5 U2 N101 72(3) . .
Sm2 O5 U2 U2 -9(3) . 2_775
U2 O6 U2 O5 3(3) 2_775 .
U2 O6 U2 O6 0.0 2_775 2_775
U2 O6 U2 N102 -144.9(4) 2_775 .
U2 O6 U2 N103 143.6(4) 2_775 .
U2 O6 U2 N104 77.6(4) 2_775 .
U2 O6 U2 N101 -78.7(4) 2_775 .
C105 N102 U2 O5 101.5(12) . .
C102 N102 U2 O5 -55.1(9) . .
C105 N102 U2 O6 -81.7(12) . .
C102 N102 U2 O6 121.8(9) . .
C105 N102 U2 O6 -146.8(11) . 2_775
C102 N102 U2 O6 56.7(11) . 2_775
C105 N102 U2 N103 12.5(12) . .
C102 N102 U2 N103 -144.1(9) . .
C105 N102 U2 N104 33.9(14) . .
C102 N102 U2 N104 -122.6(9) . .
C105 N102 U2 N101 174.0(13) . .
C102 N102 U2 N101 17.5(8) . .
C105 N102 U2 U2 -108.1(12) . 2_775
C102 N102 U2 U2 95.3(9) . 2_775
C112 N103 U2 O5 58.5(9) . .
C109 N103 U2 O5 -103.8(11) . .
C112 N103 U2 O6 -117.8(9) . .
C109 N103 U2 O6 79.9(11) . .
C112 N103 U2 O6 -51.5(10) . 2_775
C109 N103 U2 O6 146.2(10) . 2_775
C112 N103 U2 N102 148.8(10) . .
C109 N103 U2 N102 -13.6(10) . .
C112 N103 U2 N104 -14.3(8) . .
C109 N103 U2 N104 -176.6(12) . .
C112 N103 U2 N101 125.4(9) . .
C109 N103 U2 N101 -36.9(12) . .
C112 N103 U2 U2 -90.4(9) . 2_775
C109 N103 U2 U2 107.2(10) . 2_775
C113 N104 U2 O5 -79.0(9) . .
C114 N104 U2 O5 71.9(9) . .
C113 N104 U2 O6 106.9(9) . .
C114 N104 U2 O6 -102.2(9) . .
C113 N104 U2 O6 175.5(10) . 2_775
C114 N104 U2 O6 -33.7(8) . 2_775
C113 N104 U2 N102 -4.9(11) . .
C114 N104 U2 N102 145.9(8) . .
C113 N104 U2 N103 17.4(9) . .
C114 N104 U2 N103 168.3(9) . .
C113 N104 U2 N101 -112.3(10) . .
C114 N104 U2 N101 38.5(11) . .
C113 N104 U2 U2 145.0(9) . 2_775
C114 N104 U2 U2 -64.1(8) . 2_775
C101 N101 U2 O5 80.5(9) . .
C142 N101 U2 O5 -70.5(10) . .
C101 N101 U2 O6 -105.6(9) . .
C142 N101 U2 O6 103.5(10) . .
C101 N101 U2 O6 -174.4(9) . 2_775
C142 N101 U2 O6 34.6(10) . 2_775
C101 N101 U2 N102 -16.8(8) . .
C142 N101 U2 N102 -167.8(10) . .
C101 N101 U2 N103 7.5(11) . .
C142 N101 U2 N103 -143.5(9) . .
C101 N101 U2 N104 113.8(9) . .
C142 N101 U2 N104 -37.1(12) . .
C101 N101 U2 U2 -143.9(8) . 2_775
C142 N101 U2 U2 65.1(9) . 2_775

loop_
_platon_squeeze_void_nr
_platon_squeeze_void_average_x
_platon_squeeze_void_average_y
_platon_squeeze_void_average_z
_platon_squeeze_void_volume
_platon_squeeze_void_count_electrons
_platon_squeeze_void_content
1 0.000 0.000 0.500 544 154 ' '
2 0.500 0.500 1.000 516 143 ' '
